data_1566845
loop_
_publ_author_name
'Monasterolo, Claudio'
'O'Gara, Ryan'
'Kavanagh, Saranna'
'Byrne, Sadbh Elise'
'Bieszczad, Bartosz'
'Murray, Orla'
'Wiesinger, Michael'
'Lynch, Rebecca'
'Nikitin, Kirill'
'Gilheany, Declan Gerard'

_publ_section_title
;
 Asymmetric addition of Grignard reagents to ketones: culmination of the
 ligand-mediated methodology allows modular construction of chiral
 tertiary alcohols
;
_journal_name_full 'Chemical Science'
_journal_paper_doi 10.1039/D1SC06350B
_journal_year 2022
_chemical_absolute_configuration ad
_chemical_formula_moiety '2 (C48 H83 Br3 Mg3 N4 O3), 3 (C7 H8)'
_chemical_formula_sum 'C117 H190 Br6 Mg6 N8 O6'
_chemical_formula_weight 2430.09
_space_group_IT_number 4
_space_group_name_Hall 'P 2yb'
_space_group_name_H-M_alt 'P 1 21 1'
_symmetry_cell_setting monoclinic
_symmetry_space_group_name_Hall 'P 2yb'
_symmetry_space_group_name_H-M 'P 1 21 1'
_atom_sites_solution_hydrogens geom
_atom_sites_solution_primary direct
_atom_sites_solution_secondary difmap
_audit_creation_method SHELXL-97
_audit_update_record
;
2022-03-14 deposited with the CCDC.	2022-03-30 downloaded from the CCDC.
;
_cell_angle_alpha 90.00
_cell_angle_beta 93.454(1)
_cell_angle_gamma 90.00
_cell_formula_units_Z 2
_cell_length_a 19.2717(2)
_cell_length_b 16.1154(2)
_cell_length_c 19.6920(3)
_cell_measurement_reflns_used 21334
_cell_measurement_temperature 100(2)
_cell_measurement_theta_max 75.1470
_cell_measurement_theta_min 3.5210
_cell_volume 6104.66(14)
_computing_cell_refinement 'CrysAlisPro 1.171.38.41 (Rigaku OD, 2015)'
_computing_data_collection 'CrysAlisPro 1.171.38.41 (Rigaku OD, 2015)'
_computing_data_reduction 'CrysAlisPro 1.171.38.41 (Rigaku OD, 2015)'
_computing_structure_refinement 'SHELXL-97 (Sheldrick, 2008)'
_computing_structure_solution 'SHELXS-97 (Sheldrick, 2008)'
_diffrn_ambient_temperature 100(2)
_diffrn_detector_area_resol_mean 10.3196
_diffrn_measured_fraction_theta_full 0.990
_diffrn_measured_fraction_theta_max 0.990
_diffrn_measurement_device_type 'SuperNova, Dual, Cu at zero, Atlas'
_diffrn_measurement_method '\w scans'
_diffrn_radiation_monochromator mirror
_diffrn_radiation_type CuK\a
_diffrn_radiation_wavelength 1.54184
_diffrn_reflns_av_R_equivalents 0.0620
_diffrn_reflns_av_sigmaI/netI 0.0730
_diffrn_reflns_limit_h_max 23
_diffrn_reflns_limit_h_min -24
_diffrn_reflns_limit_k_max 20
_diffrn_reflns_limit_k_min -20
_diffrn_reflns_limit_l_max 24
_diffrn_reflns_limit_l_min -23
_diffrn_reflns_number 79195
_diffrn_reflns_theta_full 76.92
_diffrn_reflns_theta_max 76.92
_diffrn_reflns_theta_min 3.12
_exptl_absorpt_coefficient_mu 3.090
_exptl_absorpt_correction_T_max 0.952
_exptl_absorpt_correction_T_min 0.783
_exptl_absorpt_correction_type gaussian
_exptl_absorpt_process_details
; 
CrysAlisPro 1.171.38.41 (Rigaku Oxford Diffraction, 2015) 
Numerical absorption correction based on gaussian integration over 
a multifaceted crystal model 
Empirical absorption correction using spherical harmonics, 
implemented in SCALE3 ABSPACK scaling algorithm. 
;
_exptl_crystal_colour colourless
_exptl_crystal_density_diffrn 1.322
_exptl_crystal_density_method 'not measured'
_exptl_crystal_description plate
_exptl_crystal_F_000 2556
_exptl_crystal_size_max 0.126
_exptl_crystal_size_mid 0.049
_exptl_crystal_size_min 0.017
_refine_diff_density_max 1.256
_refine_diff_density_min -0.817
_refine_diff_density_rms 0.074
_refine_ls_abs_structure_details 'Flack H D (1983), Acta Cryst. A39, 876-881'
_refine_ls_abs_structure_Flack -0.019(11)
_refine_ls_extinction_method none
_refine_ls_goodness_of_fit_ref 1.028
_refine_ls_hydrogen_treatment constr
_refine_ls_matrix_type full
_refine_ls_number_parameters 1328
_refine_ls_number_reflns 24793
_refine_ls_number_restraints 1
_refine_ls_restrained_S_all 1.028
_refine_ls_R_factor_all 0.0576
_refine_ls_R_factor_gt 0.0432
_refine_ls_shift/su_max 0.002
_refine_ls_shift/su_mean 0.000
_refine_ls_structure_factor_coef Fsqd
_refine_ls_weighting_details 'calc w=1/[\s^2^(Fo^2^)+(0.0534P)^2^+0.0000P] where P=(Fo^2^+2Fc^2^)/3'
_refine_ls_weighting_scheme calc
_refine_ls_wR_factor_gt 0.0991
_refine_ls_wR_factor_ref 0.1078
_reflns_number_gt 20800
_reflns_number_total 24793
_reflns_threshold_expression I>2\s(I)
_cod_data_source_file d1sc06350b2.cif
_cod_data_source_block gil92
_cod_original_sg_symbol_H-M 'P 21'
_cod_database_code 1566845

loop_
_symmetry_equiv_pos_as_xyz
'x, y, z'
'-x, y+1/2, -z'

loop_
_atom_site_label
_atom_site_type_symbol
_atom_site_fract_x
_atom_site_fract_y
_atom_site_fract_z
_atom_site_U_iso_or_equiv
_atom_site_adp_type
_atom_site_occupancy
_atom_site_symmetry_multiplicity
_atom_site_calc_flag
_atom_site_refinement_flags
_atom_site_disorder_assembly
_atom_site_disorder_group
Mg1 Mg 0.62933(7) 0.77570(9) 0.21101(7) 0.0211(3) Uani 1 1 d . . .
Br1 Br 0.62653(3) 0.75005(3) 0.33317(2) 0.02670(10) Uani 1 1 d . . .
Mg2 Mg 0.73194(7) 0.74086(9) 0.10388(7) 0.0223(3) Uani 1 1 d . . .
Mg3 Mg 0.56947(8) 0.70540(9) 0.07912(8) 0.0231(3) Uani 1 1 d . . .
Br2 Br 0.63731(2) 0.83852(3) 0.04403(3) 0.02852(10) Uani 1 1 d . . .
Br3 Br 0.67590(3) 0.62716(4) 0.00315(3) 0.03597(12) Uani 1 1 d . . .
O1 O 0.72302(15) 0.81992(18) 0.18993(16) 0.0206(6) Uani 1 1 d . . .
C1 C 0.7774(2) 0.8401(3) 0.2344(2) 0.0184(8) Uani 1 1 d . . .
C2 C 0.7885(2) 0.9221(3) 0.2596(2) 0.0225(8) Uani 1 1 d . . .
C7 C 0.7375(2) 0.9933(3) 0.2443(3) 0.0278(10) Uani 1 1 d . . .
C8 C 0.7575(3) 1.0719(3) 0.2851(3) 0.0432(14) Uani 1 1 d . . .
H8A H 0.8039 1.0902 0.2739 0.065 Uiso 1 1 calc R . .
H8B H 0.7576 1.0596 0.3339 0.065 Uiso 1 1 calc R . .
H8C H 0.7237 1.1159 0.2737 0.065 Uiso 1 1 calc R . .
C9 C 0.7348(3) 1.0150(4) 0.1693(3) 0.0410(12) Uani 1 1 d . . .
H9A H 0.7044 1.0631 0.1608 0.061 Uiso 1 1 calc R . .
H9B H 0.7166 0.9677 0.1425 0.061 Uiso 1 1 calc R . .
H9C H 0.7817 1.0284 0.1560 0.061 Uiso 1 1 calc R . .
C10 C 0.6644(3) 0.9697(4) 0.2641(4) 0.0451(14) Uani 1 1 d . . .
H10A H 0.6676 0.9406 0.3079 0.068 Uiso 1 1 calc R . .
H10B H 0.6425 0.9334 0.2292 0.068 Uiso 1 1 calc R . .
H10C H 0.6365 1.0201 0.2680 0.068 Uiso 1 1 calc R . .
C3 C 0.8490(2) 0.9356(3) 0.3010(2) 0.0236(9) Uani 1 1 d . . .
H3A H 0.8575 0.9903 0.3175 0.028 Uiso 1 1 calc R . .
C4 C 0.8977(2) 0.8747(3) 0.3197(2) 0.0236(9) Uani 1 1 d . . .
C11 C 0.9630(2) 0.8925(3) 0.3666(2) 0.0288(10) Uani 1 1 d . . .
C12 C 0.9535(3) 0.8508(4) 0.4352(3) 0.0404(13) Uani 1 1 d . . .
H12A H 0.9128 0.8744 0.4556 0.061 Uiso 1 1 calc R . .
H12B H 0.9950 0.8602 0.4655 0.061 Uiso 1 1 calc R . .
H12C H 0.9466 0.7910 0.4284 0.061 Uiso 1 1 calc R . .
C13 C 0.9754(3) 0.9850(3) 0.3781(3) 0.0407(13) Uani 1 1 d . . .
H13A H 0.9816 1.0122 0.3344 0.061 Uiso 1 1 calc R . .
H13B H 1.0171 0.9930 0.4083 0.061 Uiso 1 1 calc R . .
H13C H 0.9352 1.0093 0.3991 0.061 Uiso 1 1 calc R . .
C14 C 1.0276(3) 0.8555(4) 0.3359(3) 0.0416(13) Uani 1 1 d . . .
H14A H 1.0204 0.7960 0.3278 0.062 Uiso 1 1 calc R . .
H14B H 1.0682 0.8636 0.3676 0.062 Uiso 1 1 calc R . .
H14C H 1.0354 0.8833 0.2928 0.062 Uiso 1 1 calc R . .
C5 C 0.8835(2) 0.7944(3) 0.2958(2) 0.0233(8) Uani 1 1 d . . .
H5 H 0.9148 0.7507 0.3085 0.028 Uiso 1 1 calc R . .
C6 C 0.8249(2) 0.7772(3) 0.2539(2) 0.0196(8) Uani 1 1 d . . .
C15 C 0.8144(2) 0.6888(3) 0.2296(2) 0.0207(8) Uani 1 1 d . . .
H15A H 0.8494 0.6528 0.2539 0.025 Uiso 1 1 calc R . .
H15B H 0.7679 0.6697 0.2415 0.025 Uiso 1 1 calc R . .
N1 N 0.82042(18) 0.6787(2) 0.15441(18) 0.0190(7) Uani 1 1 d . . .
C22 C 0.8155(2) 0.5893(3) 0.1384(2) 0.0226(8) Uani 1 1 d . . .
H22A H 0.7696 0.5686 0.1489 0.034 Uiso 1 1 calc R . .
H22B H 0.8515 0.5591 0.1657 0.034 Uiso 1 1 calc R . .
H22C H 0.8223 0.5808 0.0900 0.034 Uiso 1 1 calc R . .
C16 C 0.8869(2) 0.7158(3) 0.1326(2) 0.0221(8) Uani 1 1 d . . .
H16 H 0.8938 0.7689 0.1584 0.026 Uiso 1 1 calc R . .
C17 C 0.9516(2) 0.6626(3) 0.1497(3) 0.0293(10) Uani 1 1 d . . .
H17A H 0.9556 0.6513 0.1991 0.035 Uiso 1 1 calc R . .
H17B H 0.9468 0.6088 0.1256 0.035 Uiso 1 1 calc R . .
C18 C 1.0173(3) 0.7065(4) 0.1289(3) 0.0377(12) Uani 1 1 d . . .
H18A H 1.0243 0.7580 0.1557 0.045 Uiso 1 1 calc R . .
H18B H 1.0581 0.6701 0.1388 0.045 Uiso 1 1 calc R . .
C19 C 1.0119(3) 0.7274(4) 0.0539(3) 0.0383(12) Uani 1 1 d . . .
H19A H 1.0089 0.6755 0.0269 0.046 Uiso 1 1 calc R . .
H19B H 1.0542 0.7575 0.0419 0.046 Uiso 1 1 calc R . .
C20 C 0.9480(3) 0.7809(3) 0.0360(3) 0.0334(11) Uani 1 1 d . . .
H20A H 0.9443 0.7912 -0.0136 0.040 Uiso 1 1 calc R . .
H20B H 0.9535 0.8352 0.0593 0.040 Uiso 1 1 calc R . .
C21 C 0.8807(2) 0.7390(3) 0.0573(2) 0.0251(9) Uani 1 1 d . . .
H21 H 0.8749 0.6862 0.0308 0.030 Uiso 1 1 calc R . .
N2 N 0.8163(2) 0.7901(3) 0.0423(2) 0.0272(8) Uani 1 1 d . . .
C23 C 0.8252(3) 0.8777(3) 0.0645(3) 0.0335(11) Uani 1 1 d . . .
H23A H 0.7800 0.9058 0.0609 0.050 Uiso 1 1 calc R . .
H23B H 0.8574 0.9058 0.0355 0.050 Uiso 1 1 calc R . .
H23C H 0.8439 0.8791 0.1119 0.050 Uiso 1 1 calc R . .
C24 C 0.7990(3) 0.7896(4) -0.0316(3) 0.0399(13) Uani 1 1 d . . .
H24A H 0.7901 0.7325 -0.0469 0.060 Uiso 1 1 calc R . .
H24B H 0.8379 0.8126 -0.0553 0.060 Uiso 1 1 calc R . .
H24C H 0.7574 0.8234 -0.0418 0.060 Uiso 1 1 calc R . .
O2 O 0.53571(15) 0.77700(19) 0.16129(15) 0.0205(6) Uani 1 1 d . . .
C25 C 0.4679(2) 0.7710(3) 0.1773(2) 0.0208(8) Uani 1 1 d . . .
C26 C 0.4249(2) 0.8408(3) 0.1851(2) 0.0220(8) Uani 1 1 d . . .
C31 C 0.4505(2) 0.9318(3) 0.1881(2) 0.0251(9) Uani 1 1 d . . .
C32 C 0.3907(2) 0.9957(3) 0.1797(3) 0.0335(11) Uani 1 1 d . . .
H32A H 0.3642 0.9861 0.1363 0.050 Uiso 1 1 calc R . .
H32B H 0.4101 1.0520 0.1802 0.050 Uiso 1 1 calc R . .
H32C H 0.3599 0.9896 0.2172 0.050 Uiso 1 1 calc R . .
C33 C 0.5011(3) 0.9554(3) 0.1348(3) 0.0332(11) Uani 1 1 d . . .
H33A H 0.5400 0.9161 0.1366 0.050 Uiso 1 1 calc R . .
H33B H 0.5188 1.0116 0.1441 0.050 Uiso 1 1 calc R . .
H33C H 0.4771 0.9538 0.0896 0.050 Uiso 1 1 calc R . .
C34 C 0.4842(3) 0.9426(3) 0.2600(3) 0.0329(10) Uani 1 1 d . . .
H34A H 0.4493 0.9335 0.2934 0.049 Uiso 1 1 calc R . .
H34B H 0.5029 0.9990 0.2651 0.049 Uiso 1 1 calc R . .
H34C H 0.5220 0.9023 0.2675 0.049 Uiso 1 1 calc R . .
C27 C 0.3554(2) 0.8258(3) 0.1997(2) 0.0248(9) Uani 1 1 d . . .
H27 H 0.3257 0.8724 0.2038 0.030 Uiso 1 1 calc R . .
C28 C 0.3271(2) 0.7464(3) 0.2087(2) 0.0243(8) Uani 1 1 d . . .
C35 C 0.2521(2) 0.7364(3) 0.2288(3) 0.0323(10) Uani 1 1 d . . .
C36 C 0.2036(3) 0.7829(6) 0.1797(5) 0.076(3) Uani 1 1 d . . .
H36A H 0.2142 0.8423 0.1824 0.114 Uiso 1 1 calc R . .
H36B H 0.1555 0.7735 0.1913 0.114 Uiso 1 1 calc R . .
H36C H 0.2096 0.7631 0.1333 0.114 Uiso 1 1 calc R . .
C37 C 0.2451(3) 0.7717(5) 0.3002(4) 0.0561(18) Uani 1 1 d . . .
H37A H 0.2754 0.7407 0.3329 0.084 Uiso 1 1 calc R . .
H37B H 0.1968 0.7666 0.3124 0.084 Uiso 1 1 calc R . .
H37C H 0.2586 0.8303 0.3009 0.084 Uiso 1 1 calc R . .
C38 C 0.2297(3) 0.6447(4) 0.2284(4) 0.0482(15) Uani 1 1 d . . .
H38A H 0.2344 0.6212 0.1830 0.072 Uiso 1 1 calc R . .
H38B H 0.1811 0.6408 0.2402 0.072 Uiso 1 1 calc R . .
H38C H 0.2593 0.6138 0.2618 0.072 Uiso 1 1 calc R . .
C29 C 0.3714(2) 0.6795(3) 0.2009(2) 0.0228(8) Uani 1 1 d . . .
H29 H 0.3547 0.6249 0.2077 0.027 Uiso 1 1 calc R . .
C30 C 0.4400(2) 0.6903(3) 0.1832(2) 0.0203(8) Uani 1 1 d . . .
C39 C 0.4845(2) 0.6146(3) 0.1736(2) 0.0237(8) Uani 1 1 d . . .
H39A H 0.5271 0.6198 0.2038 0.028 Uiso 1 1 calc R . .
H39B H 0.4588 0.5653 0.1886 0.028 Uiso 1 1 calc R . .
N3 N 0.50567(19) 0.5989(2) 0.1024(2) 0.0254(8) Uani 1 1 d . . .
C46 C 0.5462(3) 0.5200(3) 0.1050(3) 0.0310(10) Uani 1 1 d . . .
H46A H 0.5644 0.5094 0.0604 0.047 Uiso 1 1 calc R . .
H46B H 0.5159 0.4741 0.1169 0.047 Uiso 1 1 calc R . .
H46C H 0.5849 0.5247 0.1393 0.047 Uiso 1 1 calc R . .
C40 C 0.4470(2) 0.5903(3) 0.0491(3) 0.0288(10) Uani 1 1 d . . .
H40 H 0.4666 0.5609 0.0098 0.035 Uiso 1 1 calc R . .
C41 C 0.3867(3) 0.5373(3) 0.0707(3) 0.0359(11) Uani 1 1 d . . .
H41A H 0.3691 0.5605 0.1129 0.043 Uiso 1 1 calc R . .
H41B H 0.4037 0.4804 0.0808 0.043 Uiso 1 1 calc R . .
C42 C 0.3267(3) 0.5333(4) 0.0153(3) 0.0438(14) Uani 1 1 d . . .
H42A H 0.3426 0.5042 -0.0252 0.053 Uiso 1 1 calc R . .
H42B H 0.2875 0.5014 0.0326 0.053 Uiso 1 1 calc R . .
C43 C 0.3024(3) 0.6198(4) -0.0043(3) 0.0400(12) Uani 1 1 d . . .
H43A H 0.2863 0.6492 0.0360 0.048 Uiso 1 1 calc R . .
H43B H 0.2631 0.6167 -0.0390 0.048 Uiso 1 1 calc R . .
C44 C 0.3630(3) 0.6665(4) -0.0328(3) 0.0371(12) Uani 1 1 d . . .
H44A H 0.3472 0.7219 -0.0488 0.045 Uiso 1 1 calc R . .
H44B H 0.3799 0.6357 -0.0720 0.045 Uiso 1 1 calc R . .
C45 C 0.4221(2) 0.6760(3) 0.0221(2) 0.0266(9) Uani 1 1 d . . .
H45 H 0.4024 0.7058 0.0611 0.032 Uiso 1 1 calc R . .
N4 N 0.4828(2) 0.7270(3) 0.0005(2) 0.0285(8) Uani 1 1 d . . .
C47 C 0.5075(3) 0.7012(4) -0.0659(3) 0.0398(12) Uani 1 1 d . . .
H47A H 0.5497 0.7322 -0.0750 0.060 Uiso 1 1 calc R . .
H47B H 0.4714 0.7127 -0.1019 0.060 Uiso 1 1 calc R . .
H47C H 0.5178 0.6417 -0.0649 0.060 Uiso 1 1 calc R . .
C48 C 0.4610(3) 0.8149(3) -0.0038(3) 0.0345(11) Uani 1 1 d . . .
H48A H 0.4436 0.8322 0.0397 0.052 Uiso 1 1 calc R . .
H48B H 0.4242 0.8213 -0.0399 0.052 Uiso 1 1 calc R . .
H48C H 0.5009 0.8494 -0.0142 0.052 Uiso 1 1 calc R . .
O3 O 0.65089(15) 0.68476(19) 0.14915(16) 0.0216(6) Uani 1 1 d . . .
H3 H 0.6578 0.6277 0.1683 0.026 Uiso 1 1 calc R . .
Mg4 Mg 0.65760(7) 0.47684(9) 0.37188(7) 0.0192(3) Uani 1 1 d . . .
Br4 Br 0.68533(3) 0.51713(3) 0.25694(2) 0.02733(10) Uani 1 1 d . . .
Mg5 Mg 0.54262(7) 0.49999(8) 0.46457(7) 0.0174(3) Uani 1 1 d . . .
Mg6 Mg 0.69728(7) 0.54300(9) 0.51274(7) 0.0184(3) Uani 1 1 d . . .
Br5 Br 0.58674(2) 0.60943(3) 0.57661(2) 0.02555(10) Uani 1 1 d . . .
Br6 Br 0.63443(2) 0.39676(3) 0.52694(2) 0.02350(9) Uani 1 1 d . . .
O4 O 0.55956(15) 0.43518(19) 0.37389(16) 0.0199(6) Uani 1 1 d . . .
C49 C 0.8123(2) 0.4874(3) 0.4191(2) 0.0192(8) Uani 1 1 d . . .
C50 C 0.8566(2) 0.4202(3) 0.4068(2) 0.0234(9) Uani 1 1 d . . .
C55 C 0.8313(2) 0.3293(3) 0.4064(3) 0.0297(10) Uani 1 1 d . . .
C56 C 0.8156(3) 0.3016(4) 0.4794(4) 0.0454(14) Uani 1 1 d . . .
H56A H 0.8572 0.3093 0.5099 0.068 Uiso 1 1 calc R . .
H56B H 0.8023 0.2429 0.4789 0.068 Uiso 1 1 calc R . .
H56C H 0.7775 0.3350 0.4955 0.068 Uiso 1 1 calc R . .
C57 C 0.7647(3) 0.3185(3) 0.3611(3) 0.0439(14) Uani 1 1 d . . .
H57A H 0.7246 0.3349 0.3864 0.066 Uiso 1 1 calc R . .
H57B H 0.7598 0.2603 0.3473 0.066 Uiso 1 1 calc R . .
H57C H 0.7669 0.3535 0.3206 0.066 Uiso 1 1 calc R . .
C58 C 0.8856(3) 0.2696(4) 0.3815(5) 0.067(3) Uani 1 1 d . . .
H58A H 0.8951 0.2832 0.3345 0.101 Uiso 1 1 calc R . .
H58B H 0.8681 0.2126 0.3836 0.101 Uiso 1 1 calc R . .
H58C H 0.9285 0.2746 0.4105 0.101 Uiso 1 1 calc R . .
C51 C 0.9264(2) 0.4379(3) 0.3953(3) 0.0250(9) Uani 1 1 d . . .
H51 H 0.9566 0.3929 0.3870 0.030 Uiso 1 1 calc R . .
C52 C 0.9538(2) 0.5185(3) 0.3955(2) 0.0231(8) Uani 1 1 d . . .
C59 C 1.0303(2) 0.5373(3) 0.3827(3) 0.0289(10) Uani 1 1 d . . .
C60 C 1.0746(3) 0.4598(4) 0.3797(4) 0.0435(14) Uani 1 1 d . . .
H60A H 1.0712 0.4279 0.4217 0.065 Uiso 1 1 calc R . .
H60B H 1.1231 0.4756 0.3747 0.065 Uiso 1 1 calc R . .
H60C H 1.0581 0.4259 0.3407 0.065 Uiso 1 1 calc R . .
C61 C 1.0623(3) 0.5913(5) 0.4414(4) 0.0536(17) Uani 1 1 d . . .
H61A H 1.0353 0.6426 0.4446 0.080 Uiso 1 1 calc R . .
H61B H 1.1105 0.6050 0.4325 0.080 Uiso 1 1 calc R . .
H61C H 1.0614 0.5606 0.4843 0.080 Uiso 1 1 calc R . .
C62 C 1.0337(3) 0.5846(4) 0.3163(3) 0.0446(14) Uani 1 1 d . . .
H62A H 1.0190 0.5483 0.2782 0.067 Uiso 1 1 calc R . .
H62B H 1.0816 0.6032 0.3111 0.067 Uiso 1 1 calc R . .
H62C H 1.0029 0.6329 0.3167 0.067 Uiso 1 1 calc R . .
C53 C 0.9088(2) 0.5828(3) 0.4067(2) 0.0216(8) Uani 1 1 d . . .
H53 H 0.9257 0.6381 0.4062 0.026 Uiso 1 1 calc R . .
C54 C 0.8392(2) 0.5693(3) 0.4189(2) 0.0192(8) Uani 1 1 d . . .
C63 C 0.7927(2) 0.6430(2) 0.4303(2) 0.0195(8) Uani 1 1 d . . .
H63A H 0.8185 0.6945 0.4212 0.023 Uiso 1 1 calc R . .
H63B H 0.7519 0.6404 0.3974 0.023 Uiso 1 1 calc R . .
N5 N 0.76774(17) 0.6474(2) 0.50071(19) 0.0191(7) Uani 1 1 d . . .
C70 C 0.7269(2) 0.7252(3) 0.5048(2) 0.0226(8) Uani 1 1 d . . .
H70A H 0.6855 0.7219 0.4733 0.034 Uiso 1 1 calc R . .
H70B H 0.7555 0.7724 0.4923 0.034 Uiso 1 1 calc R . .
H70C H 0.7126 0.7327 0.5513 0.034 Uiso 1 1 calc R . .
C64 C 0.8259(2) 0.6429(3) 0.5542(2) 0.0205(8) Uani 1 1 d . . .
H64 H 0.8593 0.6002 0.5389 0.025 Uiso 1 1 calc R . .
C65 C 0.8671(2) 0.7239(3) 0.5647(3) 0.0280(9) Uani 1 1 d . . .
H65A H 0.8855 0.7412 0.5211 0.034 Uiso 1 1 calc R . .
H65B H 0.8356 0.7681 0.5794 0.034 Uiso 1 1 calc R . .
C66 C 0.9268(2) 0.7134(3) 0.6178(3) 0.0347(11) Uani 1 1 d . . .
H66A H 0.9595 0.6711 0.6022 0.042 Uiso 1 1 calc R . .
H66B H 0.9523 0.7665 0.6235 0.042 Uiso 1 1 calc R . .
C67 C 0.9003(3) 0.6870(4) 0.6853(3) 0.0385(12) Uani 1 1 d . . .
H67A H 0.8703 0.7312 0.7026 0.046 Uiso 1 1 calc R . .
H67B H 0.9400 0.6788 0.7189 0.046 Uiso 1 1 calc R . .
C68 C 0.8591(2) 0.6072(3) 0.6772(2) 0.0303(10) Uani 1 1 d . . .
H68A H 0.8394 0.5933 0.7211 0.036 Uiso 1 1 calc R . .
H68B H 0.8910 0.5617 0.6658 0.036 Uiso 1 1 calc R . .
C69 C 0.7999(2) 0.6123(3) 0.6219(2) 0.0227(8) Uani 1 1 d . . .
H69 H 0.7661 0.6545 0.6371 0.027 Uiso 1 1 calc R . .
N6 N 0.76090(18) 0.5327(2) 0.61108(19) 0.0213(7) Uani 1 1 d . . .
C71 C 0.8072(2) 0.4608(3) 0.6020(3) 0.0282(10) Uani 1 1 d . . .
H71A H 0.7791 0.4116 0.5903 0.042 Uiso 1 1 calc R . .
H71B H 0.8353 0.4507 0.6443 0.042 Uiso 1 1 calc R . .
H71C H 0.8379 0.4725 0.5652 0.042 Uiso 1 1 calc R . .
C72 C 0.7198(2) 0.5151(3) 0.6708(2) 0.0289(9) Uani 1 1 d . . .
H72A H 0.6890 0.5620 0.6786 0.043 Uiso 1 1 calc R . .
H72B H 0.7514 0.5067 0.7111 0.043 Uiso 1 1 calc R . .
H72C H 0.6920 0.4649 0.6622 0.043 Uiso 1 1 calc R . .
O5 O 0.74486(14) 0.47760(19) 0.43482(16) 0.0206(6) Uani 1 1 d . . .
C73 C 0.5017(2) 0.4129(2) 0.3356(2) 0.0193(8) Uani 1 1 d . . .
C74 C 0.4914(2) 0.3324(3) 0.3072(2) 0.0240(9) Uani 1 1 d . . .
C79 C 0.5492(2) 0.2660(3) 0.3070(3) 0.0264(9) Uani 1 1 d . . .
C80 C 0.5234(3) 0.1846(3) 0.2745(3) 0.0320(11) Uani 1 1 d . . .
H80A H 0.4869 0.1611 0.3013 0.048 Uiso 1 1 calc R . .
H80B H 0.5622 0.1454 0.2735 0.048 Uiso 1 1 calc R . .
H80C H 0.5046 0.1953 0.2280 0.048 Uiso 1 1 calc R . .
C81 C 0.5790(2) 0.2465(3) 0.3788(2) 0.0268(9) Uani 1 1 d . . .
H81A H 0.5909 0.2984 0.4027 0.040 Uiso 1 1 calc R . .
H81B H 0.6209 0.2124 0.3763 0.040 Uiso 1 1 calc R . .
H81C H 0.5444 0.2162 0.4035 0.040 Uiso 1 1 calc R . .
C82 C 0.6062(3) 0.2993(3) 0.2617(3) 0.0298(10) Uani 1 1 d . . .
H82A H 0.5862 0.3076 0.2152 0.045 Uiso 1 1 calc R . .
H82B H 0.6443 0.2592 0.2612 0.045 Uiso 1 1 calc R . .
H82C H 0.6239 0.3523 0.2800 0.045 Uiso 1 1 calc R . .
C75 C 0.4256(2) 0.3145(3) 0.2761(2) 0.0256(9) Uani 1 1 d . . .
H75 H 0.4177 0.2601 0.2588 0.031 Uiso 1 1 calc R . .
C76 C 0.3713(3) 0.3709(3) 0.2690(2) 0.0273(9) Uani 1 1 d . . .
C83 C 0.2983(3) 0.3499(3) 0.2371(3) 0.0324(10) Uani 1 1 d . . .
C84 C 0.2817(3) 0.4027(4) 0.1736(3) 0.0458(14) Uani 1 1 d . . .
H84A H 0.2913 0.4611 0.1842 0.069 Uiso 1 1 calc R . .
H84B H 0.2326 0.3961 0.1588 0.069 Uiso 1 1 calc R . .
H84C H 0.3107 0.3846 0.1372 0.069 Uiso 1 1 calc R . .
C85 C 0.2433(3) 0.3707(4) 0.2887(3) 0.0451(14) Uani 1 1 d . . .
H85A H 0.2507 0.3353 0.3289 0.068 Uiso 1 1 calc R . .
H85B H 0.1967 0.3608 0.2676 0.068 Uiso 1 1 calc R . .
H85C H 0.2478 0.4291 0.3021 0.068 Uiso 1 1 calc R . .
C86 C 0.2916(3) 0.2580(4) 0.2180(4) 0.0489(15) Uani 1 1 d . . .
H86A H 0.3232 0.2451 0.1823 0.073 Uiso 1 1 calc R . .
H86B H 0.2436 0.2462 0.2014 0.073 Uiso 1 1 calc R . .
H86C H 0.3036 0.2238 0.2582 0.073 Uiso 1 1 calc R . .
C77 C 0.3853(2) 0.4510(3) 0.2923(2) 0.0244(9) Uani 1 1 d . . .
H77 H 0.3506 0.4924 0.2849 0.029 Uiso 1 1 calc R . .
C78 C 0.4481(2) 0.4726(3) 0.3259(2) 0.0230(8) Uani 1 1 d . . .
C87 C 0.4589(2) 0.5616(3) 0.3476(2) 0.0228(8) Uani 1 1 d . . .
H87A H 0.5029 0.5810 0.3296 0.027 Uiso 1 1 calc R . .
H87B H 0.4209 0.5951 0.3252 0.027 Uiso 1 1 calc R . .
N7 N 0.46154(18) 0.5807(2) 0.42223(19) 0.0193(7) Uani 1 1 d . . .
C94 C 0.4769(2) 0.6695(3) 0.4301(3) 0.0245(9) Uani 1 1 d . . .
H94A H 0.4794 0.6841 0.4785 0.037 Uiso 1 1 calc R . .
H94B H 0.4401 0.7019 0.4060 0.037 Uiso 1 1 calc R . .
H94C H 0.5216 0.6818 0.4109 0.037 Uiso 1 1 calc R . .
C88 C 0.3964(2) 0.5632(3) 0.4583(3) 0.0245(9) Uani 1 1 d . . .
H88 H 0.4027 0.5916 0.5034 0.029 Uiso 1 1 calc R . .
C89 C 0.3297(2) 0.5995(3) 0.4240(3) 0.0371(12) Uani 1 1 d . . .
H89A H 0.3360 0.6599 0.4171 0.045 Uiso 1 1 calc R . .
H89B H 0.3208 0.5736 0.3787 0.045 Uiso 1 1 calc R . .
C90 C 0.2671(3) 0.5852(4) 0.4665(4) 0.0474(15) Uani 1 1 d . . .
H90A H 0.2736 0.6162 0.5098 0.057 Uiso 1 1 calc R . .
H90B H 0.2246 0.6066 0.4416 0.057 Uiso 1 1 calc R . .
C91 C 0.2581(2) 0.4939(4) 0.4814(4) 0.0426(14) Uani 1 1 d . . .
H91A H 0.2478 0.4634 0.4383 0.051 Uiso 1 1 calc R . .
H91B H 0.2185 0.4861 0.5105 0.051 Uiso 1 1 calc R . .
C92 C 0.3244(2) 0.4588(3) 0.5176(3) 0.0305(10) Uani 1 1 d . . .
H92A H 0.3179 0.3989 0.5266 0.037 Uiso 1 1 calc R . .
H92B H 0.3331 0.4872 0.5619 0.037 Uiso 1 1 calc R . .
C93 C 0.3873(2) 0.4708(3) 0.4744(2) 0.0206(8) Uani 1 1 d . . .
H93 H 0.3768 0.4415 0.4302 0.025 Uiso 1 1 calc R . .
N8 N 0.45255(18) 0.4351(2) 0.50520(18) 0.0183(7) Uani 1 1 d . . .
C95 C 0.4542(2) 0.3441(3) 0.4916(3) 0.0269(9) Uani 1 1 d . . .
H95A H 0.4518 0.3344 0.4424 0.040 Uiso 1 1 calc R . .
H95B H 0.4143 0.3175 0.5114 0.040 Uiso 1 1 calc R . .
H95C H 0.4974 0.3205 0.5121 0.040 Uiso 1 1 calc R . .
C96 C 0.4597(2) 0.4469(3) 0.5799(2) 0.0272(9) Uani 1 1 d . . .
H96A H 0.5072 0.4329 0.5966 0.041 Uiso 1 1 calc R . .
H96B H 0.4268 0.4107 0.6016 0.041 Uiso 1 1 calc R . .
H96C H 0.4499 0.5049 0.5909 0.041 Uiso 1 1 calc R . .
O6 O 0.62669(14) 0.56363(17) 0.43333(15) 0.0177(5) Uani 1 1 d . . .
H6 H 0.6200 0.6214 0.4156 0.021 Uiso 1 1 calc R . .
C97 C 0.9002(4) 0.5604(6) 0.8624(4) 0.0588(18) Uani 1 1 d . . .
C103 C 0.8245(4) 0.5513(7) 0.8738(5) 0.079(3) Uani 1 1 d . . .
H10D H 0.8163 0.5661 0.9209 0.119 Uiso 1 1 calc R . .
H10E H 0.8102 0.4937 0.8653 0.119 Uiso 1 1 calc R . .
H10F H 0.7975 0.5882 0.8427 0.119 Uiso 1 1 calc R . .
C98 C 0.9376(4) 0.4932(6) 0.8401(4) 0.062(2) Uani 1 1 d . . .
H98 H 0.9150 0.4413 0.8331 0.075 Uiso 1 1 calc R . .
C99 C 1.0067(5) 0.5007(7) 0.8279(4) 0.073(2) Uani 1 1 d . . .
H99 H 1.0320 0.4542 0.8132 0.088 Uiso 1 1 calc R . .
C100 C 1.0392(5) 0.5773(7) 0.8375(4) 0.077(3) Uani 1 1 d . . .
H100 H 1.0868 0.5837 0.8285 0.092 Uiso 1 1 calc R . .
C101 C 1.0020(5) 0.6444(6) 0.8602(4) 0.072(2) Uani 1 1 d . . .
H101 H 1.0238 0.6967 0.8678 0.086 Uiso 1 1 calc R . .
C102 C 0.9332(5) 0.6339(5) 0.8716(4) 0.0633(19) Uani 1 1 d . . .
H102 H 0.9076 0.6801 0.8865 0.076 Uiso 1 1 calc R . .
C104 C 0.7566(4) 0.3546(6) 0.0362(5) 0.072(2) Uani 1 1 d . . .
C110 C 0.7345(7) 0.3946(7) -0.0206(7) 0.107(4) Uani 1 1 d . . .
H11G H 0.6939 0.3660 -0.0418 0.161 Uiso 1 1 calc R . .
H11H H 0.7718 0.3957 -0.0523 0.161 Uiso 1 1 calc R . .
H11I H 0.7218 0.4516 -0.0092 0.161 Uiso 1 1 calc R . .
C105 C 0.7345(4) 0.3811(6) 0.0993(5) 0.074(3) Uani 1 1 d . . .
H105 H 0.7054 0.4282 0.1029 0.089 Uiso 1 1 calc R . .
C106 C 0.7561(5) 0.3372(8) 0.1538(6) 0.092(4) Uani 1 1 d . . .
H106 H 0.7409 0.3551 0.1964 0.110 Uiso 1 1 calc R . .
C107 C 0.7999(6) 0.2661(9) 0.1543(8) 0.123(6) Uani 1 1 d . . .
H107 H 0.8124 0.2362 0.1947 0.148 Uiso 1 1 calc R . .
C108 C 0.8230(5) 0.2436(7) 0.0916(6) 0.085(3) Uani 1 1 d . . .
H108 H 0.8528 0.1971 0.0880 0.103 Uiso 1 1 calc R . .
C109 C 0.8030(4) 0.2878(5) 0.0357(5) 0.070(3) Uani 1 1 d . . .
H109 H 0.8214 0.2729 -0.0063 0.084 Uiso 1 1 calc R . .
C111 C 0.0722(4) 0.5003(5) 0.0701(5) 0.067(2) Uani 1 1 d . . .
H111 H 0.1122 0.5300 0.0580 0.080 Uiso 0.415(15) 1 calc PR A 2
C117 C 0.1340(6) 0.5520(7) 0.0472(6) 0.047(3) Uiso 0.585(15) 1 d P A 1
H11A H 0.1293 0.6095 0.0625 0.070 Uiso 0.585(15) 1 calc PR A 1
H11B H 0.1345 0.5506 -0.0025 0.070 Uiso 0.585(15) 1 calc PR A 1
H11C H 0.1776 0.5286 0.0672 0.070 Uiso 0.585(15) 1 calc PR A 1
C112 C 0.0688(5) 0.4615(6) 0.1352(6) 0.087(4) Uani 1 1 d . A .
H112 H 0.1071 0.4629 0.1678 0.104 Uiso 1 1 calc R . .
C113 C 0.0055(7) 0.4205(6) 0.1492(5) 0.083(3) Uani 1 1 d . . .
H113 H 0.0005 0.3944 0.1918 0.100 Uiso 0.585(15) 1 calc PR A 1
C118 C -0.0294(12) 0.3733(15) 0.2113(12) 0.078(7) Uiso 0.415(15) 1 d P A 2
H11D H 0.0059 0.3396 0.2363 0.116 Uiso 0.415(15) 1 calc PR A 2
H11E H -0.0671 0.3374 0.1931 0.116 Uiso 0.415(15) 1 calc PR A 2
H11F H -0.0480 0.4145 0.2420 0.116 Uiso 0.415(15) 1 calc PR A 2
C114 C -0.0477(5) 0.4196(5) 0.1000(5) 0.074(3) Uani 1 1 d . A .
H114 H -0.0899 0.3927 0.1094 0.089 Uiso 1 1 calc R . .
C115 C -0.0425(4) 0.4545(5) 0.0402(5) 0.066(2) Uani 1 1 d . . .
H115 H -0.0804 0.4524 0.0070 0.079 Uiso 1 1 calc R A .
C116 C 0.0154(4) 0.4925(4) 0.0266(4) 0.0562(17) Uani 1 1 d . A .
H116 H 0.0177 0.5164 -0.0173 0.067 Uiso 1 1 calc R . .

loop_
_atom_site_aniso_label
_atom_site_aniso_U_11
_atom_site_aniso_U_22
_atom_site_aniso_U_33
_atom_site_aniso_U_23
_atom_site_aniso_U_13
_atom_site_aniso_U_12
Mg1 0.0162(6) 0.0233(7) 0.0238(7) 0.0003(5) 0.0025(5) -0.0016(5)
Br1 0.0304(2) 0.0262(2) 0.0239(2) 0.00204(18) 0.00475(17) 0.00309(18)
Mg2 0.0186(7) 0.0245(7) 0.0239(7) 0.0017(6) 0.0030(5) -0.0021(5)
Mg3 0.0206(7) 0.0249(8) 0.0234(7) 0.0009(6) -0.0013(6) -0.0013(5)
Br2 0.0231(2) 0.0298(2) 0.0326(2) 0.00845(19) 0.00137(18) -0.00051(17)
Br3 0.0407(3) 0.0384(3) 0.0291(3) -0.0080(2) 0.0044(2) 0.0016(2)
O1 0.0141(13) 0.0226(16) 0.0250(15) -0.0018(11) -0.0006(11) -0.0021(10)
C1 0.0137(17) 0.021(2) 0.0206(19) -0.0017(16) 0.0048(14) -0.0055(14)
C2 0.019(2) 0.022(2) 0.028(2) -0.0011(16) 0.0051(16) -0.0043(15)
C7 0.027(2) 0.018(2) 0.038(3) -0.0047(18) 0.0017(19) -0.0010(16)
C8 0.047(3) 0.022(3) 0.060(4) -0.012(2) -0.002(3) 0.006(2)
C9 0.048(3) 0.033(3) 0.041(3) 0.005(2) -0.002(2) 0.010(2)
C10 0.035(3) 0.029(3) 0.074(4) -0.001(3) 0.017(3) 0.006(2)
C3 0.027(2) 0.020(2) 0.024(2) -0.0011(16) 0.0030(17) -0.0087(16)
C4 0.024(2) 0.024(2) 0.023(2) 0.0008(16) 0.0021(17) -0.0072(15)
C11 0.025(2) 0.030(2) 0.030(2) 0.0010(19) -0.0042(18) -0.0122(18)
C12 0.042(3) 0.048(3) 0.030(3) 0.007(2) -0.010(2) -0.018(2)
C13 0.038(3) 0.031(3) 0.051(3) 0.003(2) -0.015(2) -0.015(2)
C14 0.022(2) 0.051(3) 0.051(3) 0.001(3) -0.003(2) -0.009(2)
C5 0.020(2) 0.023(2) 0.027(2) 0.0035(17) 0.0013(16) -0.0019(15)
C6 0.022(2) 0.0177(19) 0.0189(19) 0.0023(15) 0.0010(15) -0.0054(14)
C15 0.019(2) 0.022(2) 0.020(2) -0.0013(16) -0.0015(15) -0.0017(15)
N1 0.0176(17) 0.0185(17) 0.0209(17) -0.0018(13) 0.0027(13) -0.0022(12)
C22 0.023(2) 0.019(2) 0.026(2) -0.0040(16) 0.0034(16) -0.0038(15)
C16 0.0146(19) 0.025(2) 0.027(2) -0.0011(16) 0.0033(16) -0.0029(15)
C17 0.020(2) 0.034(3) 0.033(2) -0.0005(19) 0.0024(18) 0.0002(17)
C18 0.022(2) 0.040(3) 0.051(3) -0.001(2) 0.003(2) 0.000(2)
C19 0.022(2) 0.045(3) 0.050(3) 0.001(2) 0.014(2) -0.0035(19)
C20 0.027(2) 0.035(3) 0.040(3) 0.002(2) 0.012(2) -0.0042(19)
C21 0.019(2) 0.031(2) 0.026(2) 0.0029(18) 0.0089(16) 0.0000(16)
N2 0.028(2) 0.030(2) 0.0241(19) 0.0039(15) 0.0072(15) -0.0002(15)
C23 0.033(3) 0.025(3) 0.042(3) 0.006(2) 0.008(2) 0.0015(18)
C24 0.032(3) 0.063(4) 0.026(3) 0.010(2) 0.007(2) 0.004(2)
O2 0.0147(14) 0.0234(15) 0.0236(15) 0.0016(11) 0.0034(11) -0.0005(10)
C25 0.0139(19) 0.024(2) 0.024(2) 0.0010(16) -0.0019(15) -0.0033(14)
C26 0.0173(19) 0.022(2) 0.026(2) 0.0040(17) 0.0019(15) -0.0001(16)
C31 0.022(2) 0.023(2) 0.030(2) 0.0015(17) 0.0012(17) 0.0015(16)
C32 0.023(2) 0.029(3) 0.049(3) 0.001(2) 0.002(2) 0.0041(17)
C33 0.037(3) 0.021(2) 0.043(3) 0.003(2) 0.015(2) -0.0014(18)
C34 0.037(3) 0.026(2) 0.035(3) -0.0031(19) -0.001(2) -0.0056(18)
C27 0.019(2) 0.023(2) 0.032(2) -0.0012(17) -0.0002(17) 0.0010(16)
C28 0.017(2) 0.029(2) 0.027(2) -0.0010(18) -0.0005(16) -0.0032(16)
C35 0.018(2) 0.032(3) 0.046(3) 0.005(2) 0.0046(19) -0.0024(17)
C36 0.018(3) 0.088(6) 0.121(7) 0.065(5) -0.007(3) -0.005(3)
C37 0.041(3) 0.060(4) 0.070(5) -0.011(3) 0.029(3) -0.006(3)
C38 0.028(3) 0.044(3) 0.074(4) -0.008(3) 0.016(3) -0.007(2)
C29 0.017(2) 0.025(2) 0.027(2) -0.0003(16) 0.0006(16) -0.0034(15)
C30 0.0166(19) 0.020(2) 0.024(2) -0.0009(16) -0.0007(15) -0.0023(15)
C39 0.021(2) 0.020(2) 0.030(2) -0.0003(17) -0.0019(16) -0.0064(15)
N3 0.0220(18) 0.026(2) 0.0279(19) -0.0041(15) -0.0024(15) -0.0013(14)
C46 0.031(2) 0.022(2) 0.040(3) -0.004(2) -0.003(2) 0.0011(18)
C40 0.026(2) 0.027(2) 0.033(2) -0.0063(18) -0.0063(18) 0.0027(17)
C41 0.032(3) 0.028(3) 0.046(3) -0.006(2) -0.011(2) -0.0027(18)
C42 0.035(3) 0.035(3) 0.060(4) -0.013(3) -0.016(3) -0.005(2)
C43 0.032(3) 0.034(3) 0.052(3) -0.011(2) -0.013(2) -0.001(2)
C44 0.034(3) 0.038(3) 0.038(3) -0.009(2) -0.013(2) -0.001(2)
C45 0.027(2) 0.026(2) 0.026(2) -0.0035(17) -0.0080(18) -0.0014(17)
N4 0.033(2) 0.029(2) 0.0234(19) -0.0010(15) -0.0028(15) 0.0031(15)
C47 0.039(3) 0.055(4) 0.025(2) -0.001(2) -0.002(2) 0.006(2)
C48 0.038(3) 0.029(3) 0.036(3) 0.0040(19) -0.006(2) -0.0018(19)
O3 0.0198(15) 0.0209(15) 0.0245(15) 0.0014(11) 0.0050(12) -0.0012(11)
Mg4 0.0138(6) 0.0192(7) 0.0248(7) -0.0019(5) 0.0026(5) 0.0004(5)
Br4 0.0314(2) 0.0238(2) 0.0275(2) 0.00264(17) 0.00750(18) -0.00374(17)
Mg5 0.0109(6) 0.0178(7) 0.0237(7) -0.0003(5) 0.0022(5) -0.0003(4)
Mg6 0.0103(6) 0.0196(7) 0.0254(7) 0.0010(5) 0.0005(5) -0.0010(5)
Br5 0.0191(2) 0.0295(2) 0.0284(2) -0.00315(18) 0.00431(16) 0.00473(16)
Br6 0.01330(18) 0.0205(2) 0.0366(2) 0.00561(17) 0.00069(16) -0.00073(15)
O4 0.0148(14) 0.0201(14) 0.0248(15) -0.0031(11) 0.0009(11) -0.0023(10)
C49 0.0100(17) 0.019(2) 0.028(2) -0.0001(15) -0.0006(15) -0.0017(14)
C50 0.0150(19) 0.023(2) 0.033(2) -0.0016(17) 0.0056(17) 0.0021(15)
C55 0.016(2) 0.020(2) 0.053(3) -0.004(2) 0.0059(19) 0.0059(16)
C56 0.048(3) 0.027(3) 0.061(4) 0.004(2) -0.001(3) -0.003(2)
C57 0.046(3) 0.024(3) 0.061(4) -0.007(2) -0.011(3) -0.006(2)
C58 0.037(3) 0.026(3) 0.142(8) -0.022(4) 0.037(4) 0.004(2)
C51 0.0136(19) 0.026(2) 0.035(2) 0.0007(18) 0.0032(17) 0.0039(16)
C52 0.0098(17) 0.030(2) 0.029(2) 0.0045(18) 0.0019(15) 0.0007(15)
C59 0.015(2) 0.031(2) 0.041(3) 0.007(2) 0.0047(18) 0.0016(16)
C60 0.016(2) 0.045(3) 0.069(4) 0.018(3) 0.007(2) 0.006(2)
C61 0.021(3) 0.068(5) 0.071(4) -0.008(3) -0.005(3) -0.003(2)
C62 0.029(3) 0.048(3) 0.059(4) 0.017(3) 0.017(3) 0.009(2)
C53 0.0149(19) 0.021(2) 0.029(2) 0.0043(16) 0.0051(16) -0.0020(14)
C54 0.0139(19) 0.020(2) 0.023(2) 0.0012(15) 0.0017(15) -0.0013(14)
C63 0.0157(18) 0.0160(19) 0.027(2) 0.0060(15) 0.0044(15) -0.0035(14)
N5 0.0127(15) 0.0176(17) 0.0271(18) -0.0010(13) 0.0013(13) 0.0033(12)
C70 0.0136(18) 0.017(2) 0.037(2) -0.0012(16) -0.0011(16) 0.0029(14)
C64 0.0091(17) 0.020(2) 0.032(2) 0.0002(16) 0.0003(15) -0.0001(14)
C65 0.024(2) 0.024(2) 0.037(3) -0.0017(18) 0.0002(18) -0.0032(16)
C66 0.019(2) 0.030(2) 0.053(3) -0.003(2) -0.009(2) -0.0049(17)
C67 0.029(3) 0.043(3) 0.042(3) -0.008(2) -0.012(2) -0.001(2)
C68 0.021(2) 0.038(3) 0.031(2) 0.001(2) -0.0080(17) 0.0011(18)
C69 0.0116(17) 0.026(2) 0.030(2) -0.0018(17) -0.0016(15) -0.0011(15)
N6 0.0159(16) 0.0225(19) 0.0257(18) 0.0047(14) 0.0026(13) 0.0019(13)
C71 0.017(2) 0.027(2) 0.040(3) 0.0062(19) -0.0021(18) 0.0060(16)
C72 0.023(2) 0.041(3) 0.023(2) 0.0098(19) 0.0023(17) -0.0040(19)
O5 0.0077(12) 0.0230(15) 0.0316(16) -0.0022(12) 0.0051(11) -0.0019(10)
C73 0.0181(19) 0.014(2) 0.026(2) -0.0036(15) 0.0019(16) -0.0037(13)
C74 0.025(2) 0.019(2) 0.029(2) -0.0048(17) 0.0076(17) -0.0058(16)
C79 0.027(2) 0.017(2) 0.036(2) -0.0028(17) 0.0086(19) -0.0052(15)
C80 0.037(3) 0.022(2) 0.038(3) -0.0109(19) 0.012(2) -0.0077(18)
C81 0.028(2) 0.019(2) 0.035(2) -0.0008(18) 0.0080(18) 0.0046(17)
C82 0.032(2) 0.023(2) 0.035(3) -0.0104(19) 0.015(2) -0.0064(18)
C75 0.029(2) 0.022(2) 0.026(2) -0.0041(16) -0.0019(18) -0.0102(16)
C76 0.029(2) 0.027(2) 0.026(2) 0.0008(17) -0.0038(18) -0.0120(17)
C83 0.029(2) 0.030(3) 0.037(3) -0.005(2) -0.008(2) -0.0111(18)
C84 0.038(3) 0.048(3) 0.049(3) -0.001(3) -0.019(2) -0.014(2)
C85 0.032(3) 0.046(3) 0.058(4) -0.009(3) 0.002(3) -0.012(2)
C86 0.031(3) 0.043(3) 0.072(4) -0.013(3) -0.012(3) -0.008(2)
C77 0.024(2) 0.017(2) 0.031(2) 0.0023(17) -0.0065(17) -0.0038(15)
C78 0.022(2) 0.017(2) 0.030(2) 0.0002(16) -0.0017(17) -0.0028(15)
C87 0.023(2) 0.017(2) 0.027(2) 0.0010(16) -0.0048(17) -0.0008(15)
N7 0.0132(16) 0.0162(17) 0.0282(19) 0.0000(13) -0.0009(13) -0.0025(12)
C94 0.023(2) 0.013(2) 0.037(2) 0.0001(16) 0.0009(18) -0.0047(15)
C88 0.0124(19) 0.023(2) 0.038(3) -0.0010(18) 0.0008(17) 0.0011(15)
C89 0.014(2) 0.032(3) 0.066(4) 0.002(2) -0.002(2) 0.0062(18)
C90 0.014(2) 0.045(3) 0.083(5) 0.002(3) 0.005(3) 0.005(2)
C91 0.010(2) 0.052(3) 0.066(4) 0.002(3) 0.002(2) 0.0004(19)
C92 0.014(2) 0.032(2) 0.047(3) -0.002(2) 0.010(2) -0.0015(16)
C93 0.0099(17) 0.020(2) 0.032(2) -0.0041(16) 0.0015(15) -0.0037(14)
N8 0.0158(16) 0.0154(16) 0.0243(18) 0.0003(13) 0.0065(13) -0.0030(12)
C95 0.021(2) 0.014(2) 0.046(3) 0.0053(18) 0.0101(18) -0.0019(15)
C96 0.023(2) 0.035(3) 0.024(2) -0.0012(18) 0.0029(17) -0.0063(17)
O6 0.0124(13) 0.0157(14) 0.0250(15) -0.0018(11) 0.0024(10) 0.0009(9)
C97 0.051(4) 0.083(5) 0.043(4) -0.007(3) 0.006(3) 0.000(3)
C103 0.060(5) 0.113(8) 0.065(5) -0.013(5) 0.011(4) -0.014(5)
C98 0.060(4) 0.077(6) 0.049(4) -0.015(3) -0.006(3) 0.013(4)
C99 0.069(5) 0.107(8) 0.042(4) -0.015(4) -0.005(3) 0.021(5)
C100 0.052(4) 0.126(9) 0.051(4) -0.003(5) 0.000(3) -0.004(5)
C101 0.069(5) 0.091(7) 0.055(4) -0.003(4) 0.005(4) -0.016(4)
C102 0.077(5) 0.063(5) 0.049(4) -0.007(3) 0.000(4) -0.007(4)
C104 0.059(5) 0.068(6) 0.088(6) -0.019(5) 0.009(4) -0.020(4)
C110 0.120(10) 0.072(7) 0.132(11) -0.001(7) 0.014(8) -0.013(7)
C105 0.049(4) 0.080(6) 0.096(7) -0.057(6) 0.029(4) -0.018(4)
C106 0.086(7) 0.103(8) 0.092(8) -0.049(7) 0.047(6) -0.035(6)
C107 0.089(8) 0.133(11) 0.152(12) -0.088(10) 0.040(8) -0.040(7)
C108 0.075(6) 0.069(6) 0.109(8) -0.016(6) -0.022(5) -0.006(5)
C109 0.050(4) 0.057(5) 0.107(7) -0.036(5) 0.033(4) -0.002(3)
C111 0.054(4) 0.052(4) 0.098(6) -0.028(4) 0.027(4) 0.007(3)
C112 0.072(6) 0.080(6) 0.103(8) -0.050(6) -0.037(5) 0.040(5)
C113 0.139(10) 0.056(5) 0.055(5) 0.003(4) 0.014(6) 0.017(5)
C114 0.072(5) 0.057(5) 0.097(7) -0.031(4) 0.035(5) -0.012(4)
C115 0.056(4) 0.062(5) 0.079(6) -0.030(4) 0.011(4) 0.006(3)
C116 0.077(5) 0.042(4) 0.051(4) -0.016(3) 0.015(3) 0.009(3)

loop_
_atom_type_symbol
_atom_type_description
_atom_type_scat_dispersion_real
_atom_type_scat_dispersion_imag
_atom_type_scat_source
C C 0.0181 0.0091 'International Tables Vol C Tables 4.2.6.8 and 6.1.1.4'
H H 0.0000 0.0000 'International Tables Vol C Tables 4.2.6.8 and 6.1.1.4'
Br Br -0.6763 1.2805 'International Tables Vol C Tables 4.2.6.8 and 6.1.1.4'
Mg Mg 0.1719 0.1771 'International Tables Vol C Tables 4.2.6.8 and 6.1.1.4'
N N 0.0311 0.0180 'International Tables Vol C Tables 4.2.6.8 and 6.1.1.4'
O O 0.0492 0.0322 'International Tables Vol C Tables 4.2.6.8 and 6.1.1.4'

loop_
_geom_angle_atom_site_label_1
_geom_angle_atom_site_label_2
_geom_angle_atom_site_label_3
_geom_angle
_geom_angle_site_symmetry_1
_geom_angle_site_symmetry_3
_geom_angle_publ_flag
O3 Mg1 O2 85.56(14) . . ?
O3 Mg1 O1 84.85(13) . . ?
O2 Mg1 O1 133.70(14) . . ?
O3 Mg1 Br1 120.11(11) . . ?
O2 Mg1 Br1 114.25(10) . . ?
O1 Mg1 Br1 109.69(11) . . ?
O3 Mg2 O1 79.55(13) . . ?
O3 Mg2 N1 101.26(14) . . ?
O1 Mg2 N1 90.58(13) . . ?
O3 Mg2 N2 171.95(16) . . ?
O1 Mg2 N2 108.37(15) . . ?
N1 Mg2 N2 80.50(15) . . ?
O3 Mg2 Br2 86.16(10) . . ?
O1 Mg2 Br2 84.94(10) . . ?
N1 Mg2 Br2 170.52(12) . . ?
N2 Mg2 Br2 92.97(12) . . ?
O3 Mg2 Br3 75.77(10) . . ?
O1 Mg2 Br3 152.44(10) . . ?
N1 Mg2 Br3 106.01(11) . . ?
N2 Mg2 Br3 96.19(12) . . ?
Br2 Mg2 Br3 81.39(4) . . ?
O3 Mg3 O2 80.38(13) . . ?
O3 Mg3 N3 98.58(15) . . ?
O2 Mg3 N3 93.72(14) . . ?
O3 Mg3 N4 178.37(15) . . ?
O2 Mg3 N4 101.12(14) . . ?
N3 Mg3 N4 82.00(16) . . ?
O3 Mg3 Br2 86.37(10) . . ?
O2 Mg3 Br2 86.37(9) . . ?
N3 Mg3 Br2 175.00(13) . . ?
N4 Mg3 Br2 93.08(12) . . ?
O3 Mg3 Br3 74.95(9) . . ?
O2 Mg3 Br3 152.78(10) . . ?
N3 Mg3 Br3 101.08(12) . . ?
N4 Mg3 Br3 103.46(12) . . ?
Br2 Mg3 Br3 80.83(4) . . ?
Mg3 Br2 Mg2 74.71(5) . . ?
Mg2 Br3 Mg3 67.25(4) . . ?
C1 O1 Mg1 128.1(3) . . ?
C1 O1 Mg2 123.8(2) . . ?
Mg1 O1 Mg2 93.94(13) . . ?
O1 C1 C6 117.8(4) . . ?
O1 C1 C2 122.6(4) . . ?
C6 C1 C2 119.5(4) . . ?
C3 C2 C1 116.8(4) . . ?
C3 C2 C7 120.1(4) . . ?
C1 C2 C7 123.1(4) . . ?
C9 C7 C2 110.5(4) . . ?
C9 C7 C10 109.1(5) . . ?
C2 C7 C10 110.7(4) . . ?
C9 C7 C8 108.2(5) . . ?
C2 C7 C8 112.2(4) . . ?
C10 C7 C8 106.0(4) . . ?
C7 C8 H8A 109.5 . . ?
C7 C8 H8B 109.5 . . ?
H8A C8 H8B 109.5 . . ?
C7 C8 H8C 109.5 . . ?
H8A C8 H8C 109.5 . . ?
H8B C8 H8C 109.5 . . ?
C7 C9 H9A 109.5 . . ?
C7 C9 H9B 109.5 . . ?
H9A C9 H9B 109.5 . . ?
C7 C9 H9C 109.5 . . ?
H9A C9 H9C 109.5 . . ?
H9B C9 H9C 109.5 . . ?
C7 C10 H10A 109.5 . . ?
C7 C10 H10B 109.5 . . ?
H10A C10 H10B 109.5 . . ?
C7 C10 H10C 109.5 . . ?
H10A C10 H10C 109.5 . . ?
H10B C10 H10C 109.5 . . ?
C4 C3 C2 124.7(4) . . ?
C4 C3 H3A 117.7 . . ?
C2 C3 H3A 117.7 . . ?
C3 C4 C5 116.7(4) . . ?
C3 C4 C11 122.7(4) . . ?
C5 C4 C11 120.6(4) . . ?
C13 C11 C12 108.9(5) . . ?
C13 C11 C14 108.4(4) . . ?
C12 C11 C14 108.7(5) . . ?
C13 C11 C4 112.6(4) . . ?
C12 C11 C4 108.1(4) . . ?
C14 C11 C4 110.1(4) . . ?
C11 C12 H12A 109.5 . . ?
C11 C12 H12B 109.5 . . ?
H12A C12 H12B 109.5 . . ?
C11 C12 H12C 109.5 . . ?
H12A C12 H12C 109.5 . . ?
H12B C12 H12C 109.5 . . ?
C11 C13 H13A 109.5 . . ?
C11 C13 H13B 109.5 . . ?
H13A C13 H13B 109.5 . . ?
C11 C13 H13C 109.5 . . ?
H13A C13 H13C 109.5 . . ?
H13B C13 H13C 109.5 . . ?
C11 C14 H14A 109.5 . . ?
C11 C14 H14B 109.5 . . ?
H14A C14 H14B 109.5 . . ?
C11 C14 H14C 109.5 . . ?
H14A C14 H14C 109.5 . . ?
H14B C14 H14C 109.5 . . ?
C6 C5 C4 121.3(4) . . ?
C6 C5 H5 119.3 . . ?
C4 C5 H5 119.3 . . ?
C5 C6 C1 120.9(4) . . ?
C5 C6 C15 117.7(4) . . ?
C1 C6 C15 121.4(4) . . ?
N1 C15 C6 113.3(3) . . ?
N1 C15 H15A 108.9 . . ?
C6 C15 H15A 108.9 . . ?
N1 C15 H15B 108.9 . . ?
C6 C15 H15B 108.9 . . ?
H15A C15 H15B 107.7 . . ?
C22 N1 C16 111.9(3) . . ?
C22 N1 C15 108.0(3) . . ?
C16 N1 C15 110.9(3) . . ?
C22 N1 Mg2 108.3(3) . . ?
C16 N1 Mg2 110.3(3) . . ?
C15 N1 Mg2 107.3(2) . . ?
N1 C22 H22A 109.5 . . ?
N1 C22 H22B 109.5 . . ?
H22A C22 H22B 109.5 . . ?
N1 C22 H22C 109.5 . . ?
H22A C22 H22C 109.5 . . ?
H22B C22 H22C 109.5 . . ?
N1 C16 C21 110.9(3) . . ?
N1 C16 C17 114.3(4) . . ?
C21 C16 C17 111.3(4) . . ?
N1 C16 H16 106.6 . . ?
C21 C16 H16 106.6 . . ?
C17 C16 H16 106.6 . . ?
C18 C17 C16 111.1(4) . . ?
C18 C17 H17A 109.4 . . ?
C16 C17 H17A 109.4 . . ?
C18 C17 H17B 109.4 . . ?
C16 C17 H17B 109.4 . . ?
H17A C17 H17B 108.0 . . ?
C19 C18 C17 110.8(4) . . ?
C19 C18 H18A 109.5 . . ?
C17 C18 H18A 109.5 . . ?
C19 C18 H18B 109.5 . . ?
C17 C18 H18B 109.5 . . ?
H18A C18 H18B 108.1 . . ?
C18 C19 C20 111.0(4) . . ?
C18 C19 H19A 109.4 . . ?
C20 C19 H19A 109.4 . . ?
C18 C19 H19B 109.4 . . ?
C20 C19 H19B 109.4 . . ?
H19A C19 H19B 108.0 . . ?
C19 C20 C21 111.7(4) . . ?
C19 C20 H20A 109.3 . . ?
C21 C20 H20A 109.3 . . ?
C19 C20 H20B 109.3 . . ?
C21 C20 H20B 109.3 . . ?
H20A C20 H20B 107.9 . . ?
N2 C21 C16 109.9(3) . . ?
N2 C21 C20 113.8(4) . . ?
C16 C21 C20 110.6(4) . . ?
N2 C21 H21 107.4 . . ?
C16 C21 H21 107.4 . . ?
C20 C21 H21 107.4 . . ?
C24 N2 C23 108.2(4) . . ?
C24 N2 C21 109.1(4) . . ?
C23 N2 C21 112.6(4) . . ?
C24 N2 Mg2 113.9(3) . . ?
C23 N2 Mg2 104.6(3) . . ?
C21 N2 Mg2 108.5(3) . . ?
N2 C23 H23A 109.5 . . ?
N2 C23 H23B 109.5 . . ?
H23A C23 H23B 109.5 . . ?
N2 C23 H23C 109.5 . . ?
H23A C23 H23C 109.5 . . ?
H23B C23 H23C 109.5 . . ?
N2 C24 H24A 109.5 . . ?
N2 C24 H24B 109.5 . . ?
H24A C24 H24B 109.5 . . ?
N2 C24 H24C 109.5 . . ?
H24A C24 H24C 109.5 . . ?
H24B C24 H24C 109.5 . . ?
C25 O2 Mg1 137.2(3) . . ?
C25 O2 Mg3 118.7(3) . . ?
Mg1 O2 Mg3 93.36(13) . . ?
O2 C25 C26 123.1(4) . . ?
O2 C25 C30 117.2(4) . . ?
C26 C25 C30 119.7(4) . . ?
C27 C26 C25 117.3(4) . . ?
C27 C26 C31 117.3(4) . . ?
C25 C26 C31 124.9(4) . . ?
C33 C31 C34 110.7(4) . . ?
C33 C31 C32 105.3(4) . . ?
C34 C31 C32 107.2(4) . . ?
C33 C31 C26 115.2(4) . . ?
C34 C31 C26 105.1(4) . . ?
C32 C31 C26 113.2(4) . . ?
C31 C32 H32A 109.5 . . ?
C31 C32 H32B 109.5 . . ?
H32A C32 H32B 109.5 . . ?
C31 C32 H32C 109.5 . . ?
H32A C32 H32C 109.5 . . ?
H32B C32 H32C 109.5 . . ?
C31 C33 H33A 109.5 . . ?
C31 C33 H33B 109.5 . . ?
H33A C33 H33B 109.5 . . ?
C31 C33 H33C 109.5 . . ?
H33A C33 H33C 109.5 . . ?
H33B C33 H33C 109.5 . . ?
C31 C34 H34A 109.5 . . ?
C31 C34 H34B 109.5 . . ?
H34A C34 H34B 109.5 . . ?
C31 C34 H34C 109.5 . . ?
H34A C34 H34C 109.5 . . ?
H34B C34 H34C 109.5 . . ?
C28 C27 C26 124.2(4) . . ?
C28 C27 H27 117.9 . . ?
C26 C27 H27 117.9 . . ?
C29 C28 C27 116.5(4) . . ?
C29 C28 C35 123.0(4) . . ?
C27 C28 C35 120.5(4) . . ?
C36 C35 C28 110.0(4) . . ?
C36 C35 C37 108.6(6) . . ?
C28 C35 C37 109.6(4) . . ?
C36 C35 C38 108.2(6) . . ?
C28 C35 C38 111.7(4) . . ?
C37 C35 C38 108.7(5) . . ?
C35 C36 H36A 109.5 . . ?
C35 C36 H36B 109.5 . . ?
H36A C36 H36B 109.5 . . ?
C35 C36 H36C 109.5 . . ?
H36A C36 H36C 109.5 . . ?
H36B C36 H36C 109.5 . . ?
C35 C37 H37A 109.5 . . ?
C35 C37 H37B 109.5 . . ?
H37A C37 H37B 109.5 . . ?
C35 C37 H37C 109.5 . . ?
H37A C37 H37C 109.5 . . ?
H37B C37 H37C 109.5 . . ?
C35 C38 H38A 109.5 . . ?
C35 C38 H38B 109.5 . . ?
H38A C38 H38B 109.5 . . ?
C35 C38 H38C 109.5 . . ?
H38A C38 H38C 109.5 . . ?
H38B C38 H38C 109.5 . . ?
C28 C29 C30 121.9(4) . . ?
C28 C29 H29 119.0 . . ?
C30 C29 H29 119.0 . . ?
C29 C30 C25 120.3(4) . . ?
C29 C30 C39 118.9(4) . . ?
C25 C30 C39 120.8(4) . . ?
N3 C39 C30 116.2(4) . . ?
N3 C39 H39A 108.2 . . ?
C30 C39 H39A 108.2 . . ?
N3 C39 H39B 108.2 . . ?
C30 C39 H39B 108.2 . . ?
H39A C39 H39B 107.4 . . ?
C46 N3 C40 108.4(4) . . ?
C46 N3 C39 106.4(4) . . ?
C40 N3 C39 115.6(4) . . ?
C46 N3 Mg3 112.2(3) . . ?
C40 N3 Mg3 109.7(3) . . ?
C39 N3 Mg3 104.6(3) . . ?
N3 C46 H46A 109.5 . . ?
N3 C46 H46B 109.5 . . ?
H46A C46 H46B 109.5 . . ?
N3 C46 H46C 109.5 . . ?
H46A C46 H46C 109.5 . . ?
H46B C46 H46C 109.5 . . ?
N3 C40 C41 114.3(4) . . ?
N3 C40 C45 111.3(4) . . ?
C41 C40 C45 111.8(4) . . ?
N3 C40 H40 106.3 . . ?
C41 C40 H40 106.3 . . ?
C45 C40 H40 106.3 . . ?
C40 C41 C42 112.2(5) . . ?
C40 C41 H41A 109.2 . . ?
C42 C41 H41A 109.2 . . ?
C40 C41 H41B 109.2 . . ?
C42 C41 H41B 109.2 . . ?
H41A C41 H41B 107.9 . . ?
C43 C42 C41 110.5(4) . . ?
C43 C42 H42A 109.6 . . ?
C41 C42 H42A 109.6 . . ?
C43 C42 H42B 109.6 . . ?
C41 C42 H42B 109.6 . . ?
H42A C42 H42B 108.1 . . ?
C42 C43 C44 108.5(5) . . ?
C42 C43 H43A 110.0 . . ?
C44 C43 H43A 110.0 . . ?
C42 C43 H43B 110.0 . . ?
C44 C43 H43B 110.0 . . ?
H43A C43 H43B 108.4 . . ?
C43 C44 C45 110.2(5) . . ?
C43 C44 H44A 109.6 . . ?
C45 C44 H44A 109.6 . . ?
C43 C44 H44B 109.6 . . ?
C45 C44 H44B 109.6 . . ?
H44A C44 H44B 108.1 . . ?
N4 C45 C44 114.3(4) . . ?
N4 C45 C40 110.7(4) . . ?
C44 C45 C40 110.9(4) . . ?
N4 C45 H45 106.9 . . ?
C44 C45 H45 106.9 . . ?
C40 C45 H45 106.9 . . ?
C47 N4 C48 108.9(4) . . ?
C47 N4 C45 113.1(4) . . ?
C48 N4 C45 108.4(4) . . ?
C47 N4 Mg3 107.5(3) . . ?
C48 N4 Mg3 112.7(3) . . ?
C45 N4 Mg3 106.2(3) . . ?
N4 C47 H47A 109.5 . . ?
N4 C47 H47B 109.5 . . ?
H47A C47 H47B 109.5 . . ?
N4 C47 H47C 109.5 . . ?
H47A C47 H47C 109.5 . . ?
H47B C47 H47C 109.5 . . ?
N4 C48 H48A 109.5 . . ?
N4 C48 H48B 109.5 . . ?
H48A C48 H48B 109.5 . . ?
N4 C48 H48C 109.5 . . ?
H48A C48 H48C 109.5 . . ?
H48B C48 H48C 109.5 . . ?
Mg1 O3 Mg3 96.55(14) . . ?
Mg1 O3 Mg2 97.78(14) . . ?
Mg3 O3 Mg2 101.98(14) . . ?
Mg1 O3 H3 118.7 . . ?
Mg3 O3 H3 118.7 . . ?
Mg2 O3 H3 118.7 . . ?
O6 Mg4 O4 84.57(13) . . ?
O6 Mg4 O5 83.71(13) . . ?
O4 Mg4 O5 137.45(14) . . ?
O6 Mg4 Br4 118.19(11) . . ?
O4 Mg4 Br4 111.44(11) . . ?
O5 Mg4 Br4 110.16(10) . . ?
O6 Mg5 O4 80.08(12) . . ?
O6 Mg5 N7 98.62(13) . . ?
O4 Mg5 N7 96.68(14) . . ?
O6 Mg5 N8 176.14(15) . . ?
O4 Mg5 N8 103.67(13) . . ?
N7 Mg5 N8 81.91(14) . . ?
O6 Mg5 Br6 86.32(9) . . ?
O4 Mg5 Br6 87.08(10) . . ?
N7 Mg5 Br6 174.23(11) . . ?
N8 Mg5 Br6 92.96(11) . . ?
O6 Mg5 Br5 73.95(9) . . ?
O4 Mg5 Br5 152.60(10) . . ?
N7 Mg5 Br5 95.70(11) . . ?
N8 Mg5 Br5 102.21(11) . . ?
Br6 Mg5 Br5 82.75(4) . . ?
O6 Mg6 O5 79.81(12) . . ?
O6 Mg6 N5 100.48(14) . . ?
O5 Mg6 N5 90.31(13) . . ?
O6 Mg6 N6 169.52(14) . . ?
O5 Mg6 N6 110.64(14) . . ?
N5 Mg6 N6 80.72(14) . . ?
O6 Mg6 Br6 86.47(9) . . ?
O5 Mg6 Br6 81.69(9) . . ?
N5 Mg6 Br6 168.38(11) . . ?
N6 Mg6 Br6 94.16(10) . . ?
O6 Mg6 Br5 77.76(9) . . ?
O5 Mg6 Br5 154.91(10) . . ?
N5 Mg6 Br5 104.67(10) . . ?
N6 Mg6 Br5 91.84(10) . . ?
Br6 Mg6 Br5 85.82(4) . . ?
Mg6 Br5 Mg5 67.49(4) . . ?
Mg6 Br6 Mg5 72.22(4) . . ?
C73 O4 Mg4 145.1(3) . . ?
C73 O4 Mg5 116.0(2) . . ?
Mg4 O4 Mg5 92.57(13) . . ?
O5 C49 C50 123.1(4) . . ?
O5 C49 C54 117.5(4) . . ?
C50 C49 C54 119.3(4) . . ?
C51 C50 C49 117.8(4) . . ?
C51 C50 C55 119.9(4) . . ?
C49 C50 C55 122.3(4) . . ?
C58 C55 C57 108.1(5) . . ?
C58 C55 C50 112.1(4) . . ?
C57 C55 C50 111.4(4) . . ?
C58 C55 C56 107.0(5) . . ?
C57 C55 C56 107.7(5) . . ?
C50 C55 C56 110.3(4) . . ?
C55 C56 H56A 109.5 . . ?
C55 C56 H56B 109.5 . . ?
H56A C56 H56B 109.5 . . ?
C55 C56 H56C 109.5 . . ?
H56A C56 H56C 109.5 . . ?
H56B C56 H56C 109.5 . . ?
C55 C57 H57A 109.5 . . ?
C55 C57 H57B 109.5 . . ?
H57A C57 H57B 109.5 . . ?
C55 C57 H57C 109.5 . . ?
H57A C57 H57C 109.5 . . ?
H57B C57 H57C 109.5 . . ?
C55 C58 H58A 109.5 . . ?
C55 C58 H58B 109.5 . . ?
H58A C58 H58B 109.5 . . ?
C55 C58 H58C 109.5 . . ?
H58A C58 H58C 109.5 . . ?
H58B C58 H58C 109.5 . . ?
C52 C51 C50 123.5(4) . . ?
C52 C51 H51 118.3 . . ?
C50 C51 H51 118.3 . . ?
C53 C52 C51 117.1(4) . . ?
C53 C52 C59 119.8(4) . . ?
C51 C52 C59 123.1(4) . . ?
C60 C59 C62 109.0(4) . . ?
C60 C59 C52 113.0(4) . . ?
C62 C59 C52 109.4(4) . . ?
C60 C59 C61 107.0(5) . . ?
C62 C59 C61 109.0(5) . . ?
C52 C59 C61 109.3(4) . . ?
C59 C60 H60A 109.5 . . ?
C59 C60 H60B 109.5 . . ?
H60A C60 H60B 109.5 . . ?
C59 C60 H60C 109.5 . . ?
H60A C60 H60C 109.5 . . ?
H60B C60 H60C 109.5 . . ?
C59 C61 H61A 109.5 . . ?
C59 C61 H61B 109.5 . . ?
H61A C61 H61B 109.5 . . ?
C59 C61 H61C 109.5 . . ?
H61A C61 H61C 109.5 . . ?
H61B C61 H61C 109.5 . . ?
C59 C62 H62A 109.5 . . ?
C59 C62 H62B 109.5 . . ?
H62A C62 H62B 109.5 . . ?
C59 C62 H62C 109.5 . . ?
H62A C62 H62C 109.5 . . ?
H62B C62 H62C 109.5 . . ?
C52 C53 C54 122.2(4) . . ?
C52 C53 H53 118.9 . . ?
C54 C53 H53 118.9 . . ?
C53 C54 C49 120.1(4) . . ?
C53 C54 C63 119.2(4) . . ?
C49 C54 C63 120.7(3) . . ?
N5 C63 C54 113.7(3) . . ?
N5 C63 H63A 108.8 . . ?
C54 C63 H63A 108.8 . . ?
N5 C63 H63B 108.8 . . ?
C54 C63 H63B 108.8 . . ?
H63A C63 H63B 107.7 . . ?
C70 N5 C64 112.4(3) . . ?
C70 N5 C63 106.9(3) . . ?
C64 N5 C63 112.4(3) . . ?
C70 N5 Mg6 108.0(2) . . ?
C64 N5 Mg6 109.4(3) . . ?
C63 N5 Mg6 107.5(2) . . ?
N5 C70 H70A 109.5 . . ?
N5 C70 H70B 109.5 . . ?
H70A C70 H70B 109.5 . . ?
N5 C70 H70C 109.5 . . ?
H70A C70 H70C 109.5 . . ?
H70B C70 H70C 109.5 . . ?
N5 C64 C69 110.9(3) . . ?
N5 C64 C65 114.5(4) . . ?
C69 C64 C65 110.4(4) . . ?
N5 C64 H64 106.9 . . ?
C69 C64 H64 106.9 . . ?
C65 C64 H64 106.9 . . ?
C66 C65 C64 111.3(4) . . ?
C66 C65 H65A 109.4 . . ?
C64 C65 H65A 109.4 . . ?
C66 C65 H65B 109.4 . . ?
C64 C65 H65B 109.4 . . ?
H65A C65 H65B 108.0 . . ?
C67 C66 C65 110.7(4) . . ?
C67 C66 H66A 109.5 . . ?
C65 C66 H66A 109.5 . . ?
C67 C66 H66B 109.5 . . ?
C65 C66 H66B 109.5 . . ?
H66A C66 H66B 108.1 . . ?
C66 C67 C68 110.4(4) . . ?
C66 C67 H67A 109.6 . . ?
C68 C67 H67A 109.6 . . ?
C66 C67 H67B 109.6 . . ?
C68 C67 H67B 109.6 . . ?
H67A C67 H67B 108.1 . . ?
C67 C68 C69 113.1(4) . . ?
C67 C68 H68A 109.0 . . ?
C69 C68 H68A 109.0 . . ?
C67 C68 H68B 109.0 . . ?
C69 C68 H68B 109.0 . . ?
H68A C68 H68B 107.8 . . ?
N6 C69 C68 113.7(4) . . ?
N6 C69 C64 109.9(3) . . ?
C68 C69 C64 111.5(3) . . ?
N6 C69 H69 107.2 . . ?
C68 C69 H69 107.2 . . ?
C64 C69 H69 107.2 . . ?
C71 N6 C72 107.4(4) . . ?
C71 N6 C69 112.8(3) . . ?
C72 N6 C69 109.8(4) . . ?
C71 N6 Mg6 104.8(3) . . ?
C72 N6 Mg6 114.2(3) . . ?
C69 N6 Mg6 107.7(3) . . ?
N6 C71 H71A 109.5 . . ?
N6 C71 H71B 109.5 . . ?
H71A C71 H71B 109.5 . . ?
N6 C71 H71C 109.5 . . ?
H71A C71 H71C 109.5 . . ?
H71B C71 H71C 109.5 . . ?
N6 C72 H72A 109.5 . . ?
N6 C72 H72B 109.5 . . ?
H72A C72 H72B 109.5 . . ?
N6 C72 H72C 109.5 . . ?
H72A C72 H72C 109.5 . . ?
H72B C72 H72C 109.5 . . ?
C49 O5 Mg4 129.0(3) . . ?
C49 O5 Mg6 124.6(3) . . ?
Mg4 O5 Mg6 93.81(12) . . ?
O4 C73 C78 117.6(4) . . ?
O4 C73 C74 123.5(4) . . ?
C78 C73 C74 118.9(4) . . ?
C75 C74 C73 117.4(4) . . ?
C75 C74 C79 119.3(4) . . ?
C73 C74 C79 123.3(4) . . ?
C81 C79 C80 107.8(4) . . ?
C81 C79 C74 111.8(4) . . ?
C80 C79 C74 112.3(4) . . ?
C81 C79 C82 111.4(4) . . ?
C80 C79 C82 106.2(4) . . ?
C74 C79 C82 107.3(4) . . ?
C79 C80 H80A 109.5 . . ?
C79 C80 H80B 109.5 . . ?
H80A C80 H80B 109.5 . . ?
C79 C80 H80C 109.5 . . ?
H80A C80 H80C 109.5 . . ?
H80B C80 H80C 109.5 . . ?
C79 C81 H81A 109.5 . . ?
C79 C81 H81B 109.5 . . ?
H81A C81 H81B 109.5 . . ?
C79 C81 H81C 109.5 . . ?
H81A C81 H81C 109.5 . . ?
H81B C81 H81C 109.5 . . ?
C79 C82 H82A 109.5 . . ?
C79 C82 H82B 109.5 . . ?
H82A C82 H82B 109.5 . . ?
C79 C82 H82C 109.5 . . ?
H82A C82 H82C 109.5 . . ?
H82B C82 H82C 109.5 . . ?
C76 C75 C74 124.4(4) . . ?
C76 C75 H75 117.8 . . ?
C74 C75 H75 117.8 . . ?
C75 C76 C77 116.4(4) . . ?
C75 C76 C83 124.2(4) . . ?
C77 C76 C83 119.4(5) . . ?
C84 C83 C86 109.1(5) . . ?
C84 C83 C76 110.5(4) . . ?
C86 C83 C76 111.9(5) . . ?
C84 C83 C85 107.4(5) . . ?
C86 C83 C85 108.6(5) . . ?
C76 C83 C85 109.2(4) . . ?
C83 C84 H84A 109.5 . . ?
C83 C84 H84B 109.5 . . ?
H84A C84 H84B 109.5 . . ?
C83 C84 H84C 109.5 . . ?
H84A C84 H84C 109.5 . . ?
H84B C84 H84C 109.5 . . ?
C83 C85 H85A 109.5 . . ?
C83 C85 H85B 109.5 . . ?
H85A C85 H85B 109.5 . . ?
C83 C85 H85C 109.5 . . ?
H85A C85 H85C 109.5 . . ?
H85B C85 H85C 109.5 . . ?
C83 C86 H86A 109.5 . . ?
C83 C86 H86B 109.5 . . ?
H86A C86 H86B 109.5 . . ?
C83 C86 H86C 109.5 . . ?
H86A C86 H86C 109.5 . . ?
H86B C86 H86C 109.5 . . ?
C78 C77 C76 122.5(4) . . ?
C78 C77 H77 118.8 . . ?
C76 C77 H77 118.8 . . ?
C77 C78 C73 120.1(4) . . ?
C77 C78 C87 118.4(4) . . ?
C73 C78 C87 121.4(4) . . ?
N7 C87 C78 117.9(4) . . ?
N7 C87 H87A 107.8 . . ?
C78 C87 H87A 107.8 . . ?
N7 C87 H87B 107.8 . . ?
C78 C87 H87B 107.8 . . ?
H87A C87 H87B 107.2 . . ?
C94 N7 C87 107.3(3) . . ?
C94 N7 C88 107.6(3) . . ?
C87 N7 C88 116.3(3) . . ?
C94 N7 Mg5 114.2(3) . . ?
C87 N7 Mg5 103.7(3) . . ?
C88 N7 Mg5 108.1(3) . . ?
N7 C94 H94A 109.5 . . ?
N7 C94 H94B 109.5 . . ?
H94A C94 H94B 109.5 . . ?
N7 C94 H94C 109.5 . . ?
H94A C94 H94C 109.5 . . ?
H94B C94 H94C 109.5 . . ?
N7 C88 C89 114.9(4) . . ?
N7 C88 C93 112.8(3) . . ?
C89 C88 C93 111.1(4) . . ?
N7 C88 H88 105.7 . . ?
C89 C88 H88 105.7 . . ?
C93 C88 H88 105.7 . . ?
C90 C89 C88 111.7(5) . . ?
C90 C89 H89A 109.3 . . ?
C88 C89 H89A 109.3 . . ?
C90 C89 H89B 109.3 . . ?
C88 C89 H89B 109.3 . . ?
H89A C89 H89B 107.9 . . ?
C91 C90 C89 110.9(5) . . ?
C91 C90 H90A 109.5 . . ?
C89 C90 H90A 109.5 . . ?
C91 C90 H90B 109.5 . . ?
C89 C90 H90B 109.5 . . ?
H90A C90 H90B 108.0 . . ?
C90 C91 C92 110.3(4) . . ?
C90 C91 H91A 109.6 . . ?
C92 C91 H91A 109.6 . . ?
C90 C91 H91B 109.6 . . ?
C92 C91 H91B 109.6 . . ?
H91A C91 H91B 108.1 . . ?
C91 C92 C93 111.0(4) . . ?
C91 C92 H92A 109.4 . . ?
C93 C92 H92A 109.4 . . ?
C91 C92 H92B 109.4 . . ?
C93 C92 H92B 109.4 . . ?
H92A C92 H92B 108.0 . . ?
N8 C93 C88 111.0(3) . . ?
N8 C93 C92 113.8(4) . . ?
C88 C93 C92 109.9(4) . . ?
N8 C93 H93 107.3 . . ?
C88 C93 H93 107.3 . . ?
C92 C93 H93 107.3 . . ?
C93 N8 C96 112.6(3) . . ?
C93 N8 C95 109.6(3) . . ?
C96 N8 C95 107.6(4) . . ?
C93 N8 Mg5 109.5(3) . . ?
C96 N8 Mg5 105.6(3) . . ?
C95 N8 Mg5 112.0(2) . . ?
N8 C95 H95A 109.5 . . ?
N8 C95 H95B 109.5 . . ?
H95A C95 H95B 109.5 . . ?
N8 C95 H95C 109.5 . . ?
H95A C95 H95C 109.5 . . ?
H95B C95 H95C 109.5 . . ?
N8 C96 H96A 109.5 . . ?
N8 C96 H96B 109.5 . . ?
H96A C96 H96B 109.5 . . ?
N8 C96 H96C 109.5 . . ?
H96A C96 H96C 109.5 . . ?
H96B C96 H96C 109.5 . . ?
Mg4 O6 Mg6 98.24(13) . . ?
Mg4 O6 Mg5 95.93(13) . . ?
Mg6 O6 Mg5 101.06(14) . . ?
Mg4 O6 H6 119.0 . . ?
Mg6 O6 H6 119.0 . . ?
Mg5 O6 H6 119.0 . . ?
C102 C97 C98 118.5(8) . . ?
C102 C97 C103 121.4(8) . . ?
C98 C97 C103 120.1(8) . . ?
C97 C103 H10D 109.5 . . ?
C97 C103 H10E 109.5 . . ?
H10D C103 H10E 109.5 . . ?
C97 C103 H10F 109.5 . . ?
H10D C103 H10F 109.5 . . ?
H10E C103 H10F 109.5 . . ?
C99 C98 C97 121.0(9) . . ?
C99 C98 H98 119.5 . . ?
C97 C98 H98 119.5 . . ?
C98 C99 C100 119.1(8) . . ?
C98 C99 H99 120.4 . . ?
C100 C99 H99 120.4 . . ?
C101 C100 C99 119.9(8) . . ?
C101 C100 H100 120.1 . . ?
C99 C100 H100 120.1 . . ?
C102 C101 C100 118.7(9) . . ?
C102 C101 H101 120.6 . . ?
C100 C101 H101 120.6 . . ?
C97 C102 C101 122.7(9) . . ?
C97 C102 H102 118.7 . . ?
C101 C102 H102 118.7 . . ?
C110 C104 C109 122.5(10) . . ?
C110 C104 C105 119.6(11) . . ?
C109 C104 C105 117.9(10) . . ?
C104 C110 H11G 109.5 . . ?
C104 C110 H11H 109.5 . . ?
H11G C110 H11H 109.5 . . ?
C104 C110 H11I 109.5 . . ?
H11G C110 H11I 109.5 . . ?
H11H C110 H11I 109.5 . . ?
C106 C105 C104 117.1(9) . . ?
C106 C105 H105 121.5 . . ?
C104 C105 H105 121.5 . . ?
C105 C106 C107 126.1(10) . . ?
C105 C106 H106 116.9 . . ?
C107 C106 H106 116.9 . . ?
C108 C107 C106 115.3(15) . . ?
C108 C107 H107 122.3 . . ?
C106 C107 H107 122.3 . . ?
C109 C108 C107 119.8(12) . . ?
C109 C108 H108 120.1 . . ?
C107 C108 H108 120.1 . . ?
C108 C109 C104 123.5(9) . . ?
C108 C109 H109 118.2 . . ?
C104 C109 H109 118.2 . . ?
C116 C111 C112 116.6(8) . . ?
C116 C111 C117 118.3(9) . . ?
C112 C111 C117 125.1(9) . . ?
C116 C111 H111 121.7 . . ?
C112 C111 H111 121.7 . . ?
C111 C117 H11A 109.5 . . ?
C111 C117 H11B 109.5 . . ?
C111 C117 H11C 109.5 . . ?
C113 C112 C111 117.4(8) . . ?
C113 C112 H112 121.3 . . ?
C111 C112 H112 121.3 . . ?
C114 C113 C112 118.8(9) . . ?
C114 C113 C118 101.6(13) . . ?
C112 C113 C118 139.5(13) . . ?
C114 C113 H113 120.6 . . ?
C112 C113 H113 120.6 . . ?
C113 C118 H11D 109.5 . . ?
C113 C118 H11E 109.5 . . ?
H11D C118 H11E 109.5 . . ?
C113 C118 H11F 109.5 . . ?
H11D C118 H11F 109.5 . . ?
H11E C118 H11F 109.5 . . ?
C115 C114 C113 122.4(9) . . ?
C115 C114 H114 118.8 . . ?
C113 C114 H114 118.8 . . ?
C116 C115 C114 119.4(9) . . ?
C116 C115 H115 120.3 . . ?
C114 C115 H115 120.3 . . ?
C115 C116 C111 125.4(9) . . ?
C115 C116 H116 117.3 . . ?
C111 C116 H116 117.3 . . ?

loop_
_geom_bond_atom_site_label_1
_geom_bond_atom_site_label_2
_geom_bond_distance
_geom_bond_site_symmetry_2
_geom_bond_publ_flag
Mg1 O3 1.966(3) . ?
Mg1 O2 2.000(3) . ?
Mg1 O1 2.008(3) . ?
Mg1 Br1 2.4445(15) . ?
Mg2 O3 2.054(3) . ?
Mg2 O1 2.135(3) . ?
Mg2 N1 2.167(4) . ?
Mg2 N2 2.233(4) . ?
Mg2 Br2 2.6330(16) . ?
Mg2 Br3 2.8636(16) . ?
Mg3 O3 2.053(3) . ?
Mg3 O2 2.121(3) . ?
Mg3 N3 2.176(4) . ?
Mg3 N4 2.236(4) . ?
Mg3 Br2 2.6263(16) . ?
Mg3 Br3 2.8990(16) . ?
O1 C1 1.364(5) . ?
C1 C6 1.404(6) . ?
C1 C2 1.423(6) . ?
C2 C3 1.399(6) . ?
C2 C7 1.529(6) . ?
C7 C9 1.516(8) . ?
C7 C10 1.532(7) . ?
C7 C8 1.537(7) . ?
C8 H8A 0.9800 . ?
C8 H8B 0.9800 . ?
C8 H8C 0.9800 . ?
C9 H9A 0.9800 . ?
C9 H9B 0.9800 . ?
C9 H9C 0.9800 . ?
C10 H10A 0.9800 . ?
C10 H10B 0.9800 . ?
C10 H10C 0.9800 . ?
C3 C4 1.391(7) . ?
C3 H3A 0.9500 . ?
C4 C5 1.398(6) . ?
C4 C11 1.543(6) . ?
C11 C13 1.525(7) . ?
C11 C12 1.530(7) . ?
C11 C14 1.536(8) . ?
C12 H12A 0.9800 . ?
C12 H12B 0.9800 . ?
C12 H12C 0.9800 . ?
C13 H13A 0.9800 . ?
C13 H13B 0.9800 . ?
C13 H13C 0.9800 . ?
C14 H14A 0.9800 . ?
C14 H14B 0.9800 . ?
C14 H14C 0.9800 . ?
C5 C6 1.386(6) . ?
C5 H5 0.9500 . ?
C6 C15 1.513(6) . ?
C15 N1 1.501(5) . ?
C15 H15A 0.9900 . ?
C15 H15B 0.9900 . ?
N1 C22 1.477(5) . ?
N1 C16 1.499(5) . ?
C22 H22A 0.9800 . ?
C22 H22B 0.9800 . ?
C22 H22C 0.9800 . ?
C16 C21 1.527(6) . ?
C16 C17 1.535(6) . ?
C16 H16 1.0000 . ?
C17 C18 1.528(6) . ?
C17 H17A 0.9900 . ?
C17 H17B 0.9900 . ?
C18 C19 1.512(8) . ?
C18 H18A 0.9900 . ?
C18 H18B 0.9900 . ?
C19 C20 1.527(7) . ?
C19 H19A 0.9900 . ?
C19 H19B 0.9900 . ?
C20 C21 1.543(6) . ?
C20 H20A 0.9900 . ?
C20 H20B 0.9900 . ?
C21 N2 1.503(6) . ?
C21 H21 1.0000 . ?
N2 C24 1.473(7) . ?
N2 C23 1.484(6) . ?
C23 H23A 0.9800 . ?
C23 H23B 0.9800 . ?
C23 H23C 0.9800 . ?
C24 H24A 0.9800 . ?
C24 H24B 0.9800 . ?
C24 H24C 0.9800 . ?
O2 C25 1.367(5) . ?
C25 C26 1.410(6) . ?
C25 C30 1.415(6) . ?
C26 C27 1.408(6) . ?
C26 C31 1.548(6) . ?
C31 C33 1.523(6) . ?
C31 C34 1.532(7) . ?
C31 C32 1.547(6) . ?
C32 H32A 0.9800 . ?
C32 H32B 0.9800 . ?
C32 H32C 0.9800 . ?
C33 H33A 0.9800 . ?
C33 H33B 0.9800 . ?
C33 H33C 0.9800 . ?
C34 H34A 0.9800 . ?
C34 H34B 0.9800 . ?
C34 H34C 0.9800 . ?
C27 C28 1.407(6) . ?
C27 H27 0.9500 . ?
C28 C29 1.390(6) . ?
C28 C35 1.529(6) . ?
C35 C36 1.503(8) . ?
C35 C37 1.530(9) . ?
C35 C38 1.539(8) . ?
C36 H36A 0.9800 . ?
C36 H36B 0.9800 . ?
C36 H36C 0.9800 . ?
C37 H37A 0.9800 . ?
C37 H37B 0.9800 . ?
C37 H37C 0.9800 . ?
C38 H38A 0.9800 . ?
C38 H38B 0.9800 . ?
C38 H38C 0.9800 . ?
C29 C30 1.397(6) . ?
C29 H29 0.9500 . ?
C30 C39 1.510(6) . ?
C39 N3 1.504(6) . ?
C39 H39A 0.9900 . ?
C39 H39B 0.9900 . ?
N3 C46 1.492(6) . ?
N3 C40 1.503(6) . ?
C46 H46A 0.9800 . ?
C46 H46B 0.9800 . ?
C46 H46C 0.9800 . ?
C40 C41 1.523(7) . ?
C40 C45 1.546(7) . ?
C40 H40 1.0000 . ?
C41 C42 1.542(7) . ?
C41 H41A 0.9900 . ?
C41 H41B 0.9900 . ?
C42 C43 1.514(8) . ?
C42 H42A 0.9900 . ?
C42 H42B 0.9900 . ?
C43 C44 1.523(8) . ?
C43 H43A 0.9900 . ?
C43 H43B 0.9900 . ?
C44 C45 1.529(7) . ?
C44 H44A 0.9900 . ?
C44 H44B 0.9900 . ?
C45 N4 1.512(6) . ?
C45 H45 1.0000 . ?
N4 C47 1.477(6) . ?
N4 C48 1.478(6) . ?
C47 H47A 0.9800 . ?
C47 H47B 0.9800 . ?
C47 H47C 0.9800 . ?
C48 H48A 0.9800 . ?
C48 H48B 0.9800 . ?
C48 H48C 0.9800 . ?
O3 H3 1.0000 . ?
Mg4 O6 1.965(3) . ?
Mg4 O4 2.008(3) . ?
Mg4 O5 2.028(3) . ?
Mg4 Br4 2.4446(15) . ?
Mg5 O6 2.043(3) . ?
Mg5 O4 2.111(3) . ?
Mg5 N7 2.161(4) . ?
Mg5 N8 2.217(3) . ?
Mg5 Br6 2.6730(14) . ?
Mg5 Br5 2.9112(15) . ?
Mg6 O6 2.037(3) . ?
Mg6 O5 2.116(3) . ?
Mg6 N5 2.183(4) . ?
Mg6 N6 2.235(4) . ?
Mg6 Br6 2.6721(14) . ?
Mg6 Br5 2.7548(14) . ?
O4 C73 1.356(5) . ?
C49 O5 1.363(5) . ?
C49 C50 1.410(6) . ?
C49 C54 1.418(6) . ?
C50 C51 1.407(6) . ?
C50 C55 1.544(6) . ?
C55 C58 1.524(6) . ?
C55 C57 1.528(7) . ?
C55 C56 1.552(8) . ?
C56 H56A 0.9800 . ?
C56 H56B 0.9800 . ?
C56 H56C 0.9800 . ?
C57 H57A 0.9800 . ?
C57 H57B 0.9800 . ?
C57 H57C 0.9800 . ?
C58 H58A 0.9800 . ?
C58 H58B 0.9800 . ?
C58 H58C 0.9800 . ?
C51 C52 1.402(7) . ?
C51 H51 0.9500 . ?
C52 C53 1.379(6) . ?
C52 C59 1.539(5) . ?
C59 C60 1.516(7) . ?
C59 C62 1.518(8) . ?
C59 C61 1.546(9) . ?
C60 H60A 0.9800 . ?
C60 H60B 0.9800 . ?
C60 H60C 0.9800 . ?
C61 H61A 0.9800 . ?
C61 H61B 0.9800 . ?
C61 H61C 0.9800 . ?
C62 H62A 0.9800 . ?
C62 H62B 0.9800 . ?
C62 H62C 0.9800 . ?
C53 C54 1.394(6) . ?
C53 H53 0.9500 . ?
C54 C63 1.512(6) . ?
C63 N5 1.495(5) . ?
C63 H63A 0.9900 . ?
C63 H63B 0.9900 . ?
N5 C70 1.486(5) . ?
N5 C64 1.493(6) . ?
C70 H70A 0.9800 . ?
C70 H70B 0.9800 . ?
C70 H70C 0.9800 . ?
C64 C69 1.533(6) . ?
C64 C65 1.535(6) . ?
C64 H64 1.0000 . ?
C65 C66 1.516(7) . ?
C65 H65A 0.9900 . ?
C65 H65B 0.9900 . ?
C66 C67 1.514(8) . ?
C66 H66A 0.9900 . ?
C66 H66B 0.9900 . ?
C67 C68 1.516(7) . ?
C67 H67A 0.9900 . ?
C67 H67B 0.9900 . ?
C68 C69 1.531(6) . ?
C68 H68A 0.9900 . ?
C68 H68B 0.9900 . ?
C69 N6 1.495(6) . ?
C69 H69 1.0000 . ?
N6 C71 1.480(5) . ?
N6 C72 1.485(5) . ?
C71 H71A 0.9800 . ?
C71 H71B 0.9800 . ?
C71 H71C 0.9800 . ?
C72 H72A 0.9800 . ?
C72 H72B 0.9800 . ?
C72 H72C 0.9800 . ?
C73 C78 1.417(6) . ?
C73 C74 1.422(6) . ?
C74 C75 1.404(6) . ?
C74 C79 1.545(6) . ?
C79 C81 1.527(7) . ?
C79 C80 1.528(6) . ?
C79 C82 1.552(6) . ?
C80 H80A 0.9800 . ?
C80 H80B 0.9800 . ?
C80 H80C 0.9800 . ?
C81 H81A 0.9800 . ?
C81 H81B 0.9800 . ?
C81 H81C 0.9800 . ?
C82 H82A 0.9800 . ?
C82 H82B 0.9800 . ?
C82 H82C 0.9800 . ?
C75 C76 1.386(7) . ?
C75 H75 0.9500 . ?
C76 C77 1.391(6) . ?
C76 C83 1.544(6) . ?
C83 C84 1.529(8) . ?
C83 C86 1.531(8) . ?
C83 C85 1.548(8) . ?
C84 H84A 0.9800 . ?
C84 H84B 0.9800 . ?
C84 H84C 0.9800 . ?
C85 H85A 0.9800 . ?
C85 H85B 0.9800 . ?
C85 H85C 0.9800 . ?
C86 H86A 0.9800 . ?
C86 H86B 0.9800 . ?
C86 H86C 0.9800 . ?
C77 C78 1.388(6) . ?
C77 H77 0.9500 . ?
C78 C87 1.507(6) . ?
C87 N7 1.499(6) . ?
C87 H87A 0.9900 . ?
C87 H87B 0.9900 . ?
N7 C94 1.468(5) . ?
N7 C88 1.506(5) . ?
C94 H94A 0.9800 . ?
C94 H94B 0.9800 . ?
C94 H94C 0.9800 . ?
C88 C89 1.532(6) . ?
C88 C93 1.534(6) . ?
C88 H88 1.0000 . ?
C89 C90 1.527(8) . ?
C89 H89A 0.9900 . ?
C89 H89B 0.9900 . ?
C90 C91 1.514(9) . ?
C90 H90A 0.9900 . ?
C90 H90B 0.9900 . ?
C91 C92 1.532(7) . ?
C91 H91A 0.9900 . ?
C91 H91B 0.9900 . ?
C92 C93 1.536(6) . ?
C92 H92A 0.9900 . ?
C92 H92B 0.9900 . ?
C93 N8 1.479(5) . ?
C93 H93 1.0000 . ?
N8 C96 1.481(6) . ?
N8 C95 1.491(5) . ?
C95 H95A 0.9800 . ?
C95 H95B 0.9800 . ?
C95 H95C 0.9800 . ?
C96 H96A 0.9800 . ?
C96 H96B 0.9800 . ?
C96 H96C 0.9800 . ?
O6 H6 1.0000 . ?
C97 C102 1.351(12) . ?
C97 C98 1.386(11) . ?
C97 C103 1.497(11) . ?
C103 H10D 0.9800 . ?
C103 H10E 0.9800 . ?
C103 H10F 0.9800 . ?
C98 C99 1.373(12) . ?
C98 H98 0.9500 . ?
C99 C100 1.393(14) . ?
C99 H99 0.9500 . ?
C100 C101 1.386(14) . ?
C100 H100 0.9500 . ?
C101 C102 1.368(12) . ?
C101 H101 0.9500 . ?
C102 H102 0.9500 . ?
C104 C110 1.338(16) . ?
C104 C109 1.399(12) . ?
C104 C105 1.405(12) . ?
C110 H11G 0.9800 . ?
C110 H11H 0.9800 . ?
C110 H11I 0.9800 . ?
C105 C106 1.330(16) . ?
C105 H105 0.9500 . ?
C106 C107 1.423(19) . ?
C106 H106 0.9500 . ?
C107 C108 1.385(16) . ?
C107 H107 0.9500 . ?
C108 C109 1.348(14) . ?
C108 H108 0.9500 . ?
C109 H109 0.9500 . ?
C111 C116 1.353(12) . ?
C111 C112 1.431(15) . ?
C111 C117 1.544(13) . ?
C111 H111 0.9500 . ?
C117 H11A 0.9800 . ?
C117 H11B 0.9800 . ?
C117 H11C 0.9800 . ?
C112 C113 1.427(16) . ?
C112 H112 0.9500 . ?
C113 C114 1.367(14) . ?
C113 C118 1.62(2) . ?
C113 H113 0.9500 . ?
C118 H11D 0.9800 . ?
C118 H11E 0.9800 . ?
C118 H11F 0.9800 . ?
C114 C115 1.316(14) . ?
C114 H114 0.9500 . ?
C115 C116 1.315(11) . ?
C115 H115 0.9500 . ?
C116 H116 0.9500 . ?

loop_
_geom_hbond_atom_site_label_D
_geom_hbond_atom_site_label_H
_geom_hbond_atom_site_label_A
_geom_hbond_distance_DH
_geom_hbond_distance_HA
_geom_hbond_distance_DA
_geom_hbond_angle_DHA
_geom_hbond_site_symmetry_A
O6 H6 Br1 1.00 2.64 3.594(3) 159.3 .
O3 H3 Br4 1.00 2.53 3.475(3) 157.8 .

loop_
_geom_torsion_atom_site_label_1
_geom_torsion_atom_site_label_2
_geom_torsion_atom_site_label_3
_geom_torsion_atom_site_label_4
_geom_torsion
_geom_torsion_site_symmetry_1
_geom_torsion_site_symmetry_2
_geom_torsion_site_symmetry_3
_geom_torsion_site_symmetry_4
_geom_torsion_publ_flag
O3 Mg3 Br2 Mg2 21.60(9) . . . . ?
O2 Mg3 Br2 Mg2 102.18(10) . . . . ?
N4 Mg3 Br2 Mg2 -156.86(12) . . . . ?
Br3 Mg3 Br2 Mg2 -53.72(4) . . . . ?
O3 Mg2 Br2 Mg3 -21.59(10) . . . . ?
O1 Mg2 Br2 Mg3 -101.42(9) . . . . ?
N2 Mg2 Br2 Mg3 150.39(12) . . . . ?
Br3 Mg2 Br2 Mg3 54.57(4) . . . . ?
O3 Mg2 Br3 Mg3 37.65(10) . . . . ?
O1 Mg2 Br3 Mg3 10.6(2) . . . . ?
N1 Mg2 Br3 Mg3 135.51(11) . . . . ?
N2 Mg2 Br3 Mg3 -142.63(12) . . . . ?
Br2 Mg2 Br3 Mg3 -50.55(4) . . . . ?
O3 Mg3 Br3 Mg2 -37.84(10) . . . . ?
O2 Mg3 Br3 Mg2 -12.2(2) . . . . ?
N3 Mg3 Br3 Mg2 -133.86(12) . . . . ?
N4 Mg3 Br3 Mg2 141.82(13) . . . . ?
Br2 Mg3 Br3 Mg2 50.83(4) . . . . ?
O3 Mg1 O1 C1 -124.9(3) . . . . ?
O2 Mg1 O1 C1 156.3(3) . . . . ?
Br1 Mg1 O1 C1 -4.7(4) . . . . ?
O3 Mg1 O1 Mg2 14.84(13) . . . . ?
O2 Mg1 O1 Mg2 -64.0(2) . . . . ?
Br1 Mg1 O1 Mg2 135.02(10) . . . . ?
O3 Mg2 O1 C1 127.9(3) . . . . ?
N1 Mg2 O1 C1 26.5(3) . . . . ?
N2 Mg2 O1 C1 -53.6(3) . . . . ?
Br2 Mg2 O1 C1 -145.1(3) . . . . ?
Br3 Mg2 O1 C1 154.5(3) . . . . ?
O3 Mg2 O1 Mg1 -14.38(13) . . . . ?
N1 Mg2 O1 Mg1 -115.72(14) . . . . ?
N2 Mg2 O1 Mg1 164.10(15) . . . . ?
Br2 Mg2 O1 Mg1 72.64(11) . . . . ?
Br3 Mg2 O1 Mg1 12.3(3) . . . . ?
Mg1 O1 C1 C6 88.3(4) . . . . ?
Mg2 O1 C1 C6 -40.8(5) . . . . ?
Mg1 O1 C1 C2 -93.8(4) . . . . ?
Mg2 O1 C1 C2 137.1(3) . . . . ?
O1 C1 C2 C3 -175.5(4) . . . . ?
C6 C1 C2 C3 2.4(6) . . . . ?
O1 C1 C2 C7 5.6(6) . . . . ?
C6 C1 C2 C7 -176.6(4) . . . . ?
C3 C2 C7 C9 114.4(5) . . . . ?
C1 C2 C7 C9 -66.7(6) . . . . ?
C3 C2 C7 C10 -124.5(5) . . . . ?
C1 C2 C7 C10 54.4(6) . . . . ?
C3 C2 C7 C8 -6.3(6) . . . . ?
C1 C2 C7 C8 172.5(4) . . . . ?
C1 C2 C3 C4 -1.0(6) . . . . ?
C7 C2 C3 C4 178.0(4) . . . . ?
C2 C3 C4 C5 -1.1(7) . . . . ?
C2 C3 C4 C11 -178.9(4) . . . . ?
C3 C4 C11 C13 -11.3(6) . . . . ?
C5 C4 C11 C13 171.0(4) . . . . ?
C3 C4 C11 C12 109.0(5) . . . . ?
C5 C4 C11 C12 -68.6(6) . . . . ?
C3 C4 C11 C14 -132.4(5) . . . . ?
C5 C4 C11 C14 49.9(6) . . . . ?
C3 C4 C5 C6 1.9(6) . . . . ?
C11 C4 C5 C6 179.7(4) . . . . ?
C4 C5 C6 C1 -0.5(6) . . . . ?
C4 C5 C6 C15 179.1(4) . . . . ?
O1 C1 C6 C5 176.2(4) . . . . ?
C2 C1 C6 C5 -1.7(6) . . . . ?
O1 C1 C6 C15 -3.4(6) . . . . ?
C2 C1 C6 C15 178.7(4) . . . . ?
C5 C6 C15 N1 -112.9(4) . . . . ?
C1 C6 C15 N1 66.7(5) . . . . ?
C6 C15 N1 C22 175.0(3) . . . . ?
C6 C15 N1 C16 52.1(5) . . . . ?
C6 C15 N1 Mg2 -68.5(4) . . . . ?
O3 Mg2 N1 C22 61.9(3) . . . . ?
O1 Mg2 N1 C22 141.4(3) . . . . ?
N2 Mg2 N1 C22 -110.1(3) . . . . ?
Br3 Mg2 N1 C22 -16.3(3) . . . . ?
O3 Mg2 N1 C16 -175.4(3) . . . . ?
O1 Mg2 N1 C16 -95.9(3) . . . . ?
N2 Mg2 N1 C16 12.6(3) . . . . ?
Br3 Mg2 N1 C16 106.4(3) . . . . ?
O3 Mg2 N1 C15 -54.4(3) . . . . ?
O1 Mg2 N1 C15 25.0(3) . . . . ?
N2 Mg2 N1 C15 133.6(3) . . . . ?
Br3 Mg2 N1 C15 -132.7(2) . . . . ?
C22 N1 C16 C21 83.2(4) . . . . ?
C15 N1 C16 C21 -156.2(4) . . . . ?
Mg2 N1 C16 C21 -37.4(4) . . . . ?
C22 N1 C16 C17 -43.7(5) . . . . ?
C15 N1 C16 C17 76.9(5) . . . . ?
Mg2 N1 C16 C17 -164.3(3) . . . . ?
N1 C16 C17 C18 -177.4(4) . . . . ?
C21 C16 C17 C18 56.0(5) . . . . ?
C16 C17 C18 C19 -57.1(6) . . . . ?
C17 C18 C19 C20 57.0(6) . . . . ?
C18 C19 C20 C21 -56.0(6) . . . . ?
N1 C16 C21 N2 50.8(5) . . . . ?
C17 C16 C21 N2 179.3(4) . . . . ?
N1 C16 C21 C20 177.3(4) . . . . ?
C17 C16 C21 C20 -54.2(5) . . . . ?
C19 C20 C21 N2 178.6(4) . . . . ?
C19 C20 C21 C16 54.4(6) . . . . ?
C16 C21 N2 C24 -162.3(4) . . . . ?
C20 C21 N2 C24 73.0(5) . . . . ?
C16 C21 N2 C23 77.6(5) . . . . ?
C20 C21 N2 C23 -47.1(5) . . . . ?
C16 C21 N2 Mg2 -37.7(4) . . . . ?
C20 C21 N2 Mg2 -162.4(3) . . . . ?
O1 Mg2 N2 C24 -137.1(4) . . . . ?
N1 Mg2 N2 C24 135.5(4) . . . . ?
Br2 Mg2 N2 C24 -51.4(4) . . . . ?
Br3 Mg2 N2 C24 30.2(4) . . . . ?
O1 Mg2 N2 C23 -19.1(3) . . . . ?
N1 Mg2 N2 C23 -106.6(3) . . . . ?
Br2 Mg2 N2 C23 66.5(3) . . . . ?
Br3 Mg2 N2 C23 148.2(3) . . . . ?
O1 Mg2 N2 C21 101.3(3) . . . . ?
N1 Mg2 N2 C21 13.8(3) . . . . ?
Br2 Mg2 N2 C21 -173.1(3) . . . . ?
Br3 Mg2 N2 C21 -91.4(3) . . . . ?
O3 Mg1 O2 C25 124.9(4) . . . . ?
O1 Mg1 O2 C25 -156.5(4) . . . . ?
Br1 Mg1 O2 C25 3.8(4) . . . . ?
O3 Mg1 O2 Mg3 -15.40(13) . . . . ?
O1 Mg1 O2 Mg3 63.1(2) . . . . ?
Br1 Mg1 O2 Mg3 -136.52(9) . . . . ?
O3 Mg3 O2 C25 -135.5(3) . . . . ?
N3 Mg3 O2 C25 -37.4(3) . . . . ?
N4 Mg3 O2 C25 45.2(3) . . . . ?
Br2 Mg3 O2 C25 137.6(3) . . . . ?
Br3 Mg3 O2 C25 -160.6(2) . . . . ?
O3 Mg3 O2 Mg1 14.90(13) . . . . ?
N3 Mg3 O2 Mg1 112.99(15) . . . . ?
N4 Mg3 O2 Mg1 -164.45(15) . . . . ?
Br2 Mg3 O2 Mg1 -72.02(10) . . . . ?
Br3 Mg3 O2 Mg1 -10.2(3) . . . . ?
Mg1 O2 C25 C26 97.4(5) . . . . ?
Mg3 O2 C25 C26 -129.1(4) . . . . ?
Mg1 O2 C25 C30 -85.3(5) . . . . ?
Mg3 O2 C25 C30 48.1(5) . . . . ?
O2 C25 C26 C27 178.2(4) . . . . ?
C30 C25 C26 C27 1.1(6) . . . . ?
O2 C25 C26 C31 -10.3(7) . . . . ?
C30 C25 C26 C31 172.6(4) . . . . ?
C27 C26 C31 C33 -143.3(4) . . . . ?
C25 C26 C31 C33 45.1(6) . . . . ?
C27 C26 C31 C34 94.5(5) . . . . ?
C25 C26 C31 C34 -77.1(5) . . . . ?
C27 C26 C31 C32 -22.1(6) . . . . ?
C25 C26 C31 C32 166.3(4) . . . . ?
C25 C26 C27 C28 1.7(7) . . . . ?
C31 C26 C27 C28 -170.5(4) . . . . ?
C26 C27 C28 C29 -1.5(7) . . . . ?
C26 C27 C28 C35 176.2(4) . . . . ?
C29 C28 C35 C36 -128.6(6) . . . . ?
C27 C28 C35 C36 53.9(7) . . . . ?
C29 C28 C35 C37 112.0(6) . . . . ?
C27 C28 C35 C37 -65.5(6) . . . . ?
C29 C28 C35 C38 -8.5(7) . . . . ?
C27 C28 C35 C38 174.0(5) . . . . ?
C27 C28 C29 C30 -1.6(7) . . . . ?
C35 C28 C29 C30 -179.3(4) . . . . ?
C28 C29 C30 C25 4.4(7) . . . . ?
C28 C29 C30 C39 -178.2(4) . . . . ?
O2 C25 C30 C29 178.7(4) . . . . ?
C26 C25 C30 C29 -4.0(7) . . . . ?
O2 C25 C30 C39 1.3(6) . . . . ?
C26 C25 C30 C39 178.6(4) . . . . ?
C29 C30 C39 N3 113.3(5) . . . . ?
C25 C30 C39 N3 -69.2(5) . . . . ?
C30 C39 N3 C46 -177.7(4) . . . . ?
C30 C39 N3 C40 -57.4(5) . . . . ?
C30 C39 N3 Mg3 63.3(4) . . . . ?
O3 Mg3 N3 C46 -49.5(3) . . . . ?
O2 Mg3 N3 C46 -130.3(3) . . . . ?
N4 Mg3 N3 C46 129.0(3) . . . . ?
Br3 Mg3 N3 C46 26.7(3) . . . . ?
O3 Mg3 N3 C40 -170.0(3) . . . . ?
O2 Mg3 N3 C40 109.2(3) . . . . ?
N4 Mg3 N3 C40 8.5(3) . . . . ?
Br3 Mg3 N3 C40 -93.8(3) . . . . ?
O3 Mg3 N3 C39 65.5(3) . . . . ?
O2 Mg3 N3 C39 -15.3(3) . . . . ?
N4 Mg3 N3 C39 -116.0(3) . . . . ?
Br3 Mg3 N3 C39 141.7(2) . . . . ?
C46 N3 C40 C41 75.9(5) . . . . ?
C39 N3 C40 C41 -43.4(5) . . . . ?
Mg3 N3 C40 C41 -161.3(3) . . . . ?
C46 N3 C40 C45 -156.3(4) . . . . ?
C39 N3 C40 C45 84.4(5) . . . . ?
Mg3 N3 C40 C45 -33.5(4) . . . . ?
N3 C40 C41 C42 177.7(4) . . . . ?
C45 C40 C41 C42 50.2(6) . . . . ?
C40 C41 C42 C43 -55.5(7) . . . . ?
C41 C42 C43 C44 61.0(6) . . . . ?
C42 C43 C44 C45 -63.1(6) . . . . ?
C43 C44 C45 N4 -175.8(4) . . . . ?
C43 C44 C45 C40 58.3(6) . . . . ?
N3 C40 C45 N4 51.4(5) . . . . ?
C41 C40 C45 N4 -179.5(4) . . . . ?
N3 C40 C45 C44 179.3(4) . . . . ?
C41 C40 C45 C44 -51.6(6) . . . . ?
C44 C45 N4 C47 -49.2(6) . . . . ?
C40 C45 N4 C47 76.8(5) . . . . ?
C44 C45 N4 C48 71.7(5) . . . . ?
C40 C45 N4 C48 -162.2(4) . . . . ?
C44 C45 N4 Mg3 -166.9(3) . . . . ?
C40 C45 N4 Mg3 -40.9(4) . . . . ?
O2 Mg3 N4 C47 164.1(3) . . . . ?
N3 Mg3 N4 C47 -103.7(4) . . . . ?
Br2 Mg3 N4 C47 77.2(3) . . . . ?
Br3 Mg3 N4 C47 -4.1(4) . . . . ?
O2 Mg3 N4 C48 44.0(3) . . . . ?
N3 Mg3 N4 C48 136.3(3) . . . . ?
Br2 Mg3 N4 C48 -42.9(3) . . . . ?
Br3 Mg3 N4 C48 -124.2(3) . . . . ?
O2 Mg3 N4 C45 -74.6(3) . . . . ?
N3 Mg3 N4 C45 17.7(3) . . . . ?
Br2 Mg3 N4 C45 -161.5(3) . . . . ?
Br3 Mg3 N4 C45 117.2(3) . . . . ?
O2 Mg1 O3 Mg3 16.01(13) . . . . ?
O1 Mg1 O3 Mg3 -118.64(14) . . . . ?
Br1 Mg1 O3 Mg3 131.55(10) . . . . ?
O2 Mg1 O3 Mg2 119.10(15) . . . . ?
O1 Mg1 O3 Mg2 -15.55(14) . . . . ?
Br1 Mg1 O3 Mg2 -125.36(11) . . . . ?
O2 Mg3 O3 Mg1 -15.25(13) . . . . ?
N3 Mg3 O3 Mg1 -107.60(15) . . . . ?
Br2 Mg3 O3 Mg1 71.69(11) . . . . ?
Br3 Mg3 O3 Mg1 153.16(12) . . . . ?
O2 Mg3 O3 Mg2 -114.67(15) . . . . ?
N3 Mg3 O3 Mg2 152.98(15) . . . . ?
Br2 Mg3 O3 Mg2 -27.74(12) . . . . ?
Br3 Mg3 O3 Mg2 53.74(10) . . . . ?
O1 Mg2 O3 Mg1 14.79(13) . . . . ?
N1 Mg2 O3 Mg1 103.29(15) . . . . ?
Br2 Mg2 O3 Mg1 -70.76(12) . . . . ?
Br3 Mg2 O3 Mg1 -152.84(13) . . . . ?
O1 Mg2 O3 Mg3 113.22(15) . . . . ?
N1 Mg2 O3 Mg3 -158.28(14) . . . . ?
Br2 Mg2 O3 Mg3 27.67(12) . . . . ?
Br3 Mg2 O3 Mg3 -54.41(11) . . . . ?
O6 Mg6 Br5 Mg5 37.63(9) . . . . ?
O5 Mg6 Br5 Mg5 10.5(2) . . . . ?
N5 Mg6 Br5 Mg5 135.42(12) . . . . ?
N6 Mg6 Br5 Mg5 -143.69(11) . . . . ?
Br6 Mg6 Br5 Mg5 -49.66(4) . . . . ?
O6 Mg5 Br5 Mg6 -38.24(9) . . . . ?
O4 Mg5 Br5 Mg6 -19.1(2) . . . . ?
N7 Mg5 Br5 Mg6 -135.60(11) . . . . ?
N8 Mg5 Br5 Mg6 141.48(11) . . . . ?
Br6 Mg5 Br5 Mg6 50.00(4) . . . . ?
O6 Mg6 Br6 Mg5 -24.33(9) . . . . ?
O5 Mg6 Br6 Mg5 -104.54(10) . . . . ?
N5 Mg6 Br6 Mg5 -151.5(6) . . . . ?
N6 Mg6 Br6 Mg5 145.19(10) . . . . ?
Br5 Mg6 Br6 Mg5 53.64(4) . . . . ?
O6 Mg5 Br6 Mg6 24.25(9) . . . . ?
O4 Mg5 Br6 Mg6 104.50(9) . . . . ?
N8 Mg5 Br6 Mg6 -151.95(11) . . . . ?
Br5 Mg5 Br6 Mg6 -50.01(4) . . . . ?
O6 Mg4 O4 C73 126.6(5) . . . . ?
O5 Mg4 O4 C73 -158.8(4) . . . . ?
Br4 Mg4 O4 C73 8.4(5) . . . . ?
O6 Mg4 O4 Mg5 -19.62(13) . . . . ?
O5 Mg4 O4 Mg5 54.9(2) . . . . ?
Br4 Mg4 O4 Mg5 -137.82(9) . . . . ?
O6 Mg5 O4 C73 -140.3(3) . . . . ?
N7 Mg5 O4 C73 -42.6(3) . . . . ?
N8 Mg5 O4 C73 40.6(3) . . . . ?
Br6 Mg5 O4 C73 133.0(3) . . . . ?
Br5 Mg5 O4 C73 -158.9(2) . . . . ?
O6 Mg5 O4 Mg4 19.05(13) . . . . ?
N7 Mg5 O4 Mg4 116.67(14) . . . . ?
N8 Mg5 O4 Mg4 -160.06(14) . . . . ?
Br6 Mg5 O4 Mg4 -67.72(10) . . . . ?
Br5 Mg5 O4 Mg4 0.4(3) . . . . ?
O5 C49 C50 C51 -176.0(4) . . . . ?
C54 C49 C50 C51 0.6(7) . . . . ?
O5 C49 C50 C55 3.2(7) . . . . ?
C54 C49 C50 C55 179.8(4) . . . . ?
C51 C50 C55 C58 -9.3(8) . . . . ?
C49 C50 C55 C58 171.5(6) . . . . ?
C51 C50 C55 C57 -130.6(5) . . . . ?
C49 C50 C55 C57 50.2(7) . . . . ?
C51 C50 C55 C56 109.8(5) . . . . ?
C49 C50 C55 C56 -69.4(6) . . . . ?
C49 C50 C51 C52 -0.1(8) . . . . ?
C55 C50 C51 C52 -179.3(5) . . . . ?
C50 C51 C52 C53 -0.9(7) . . . . ?
C50 C51 C52 C59 -179.8(5) . . . . ?
C53 C52 C59 C60 173.1(5) . . . . ?
C51 C52 C59 C60 -8.0(7) . . . . ?
C53 C52 C59 C62 -65.2(6) . . . . ?
C51 C52 C59 C62 113.7(5) . . . . ?
C53 C52 C59 C61 54.0(6) . . . . ?
C51 C52 C59 C61 -127.0(5) . . . . ?
C51 C52 C53 C54 1.3(7) . . . . ?
C59 C52 C53 C54 -179.7(4) . . . . ?
C52 C53 C54 C49 -0.8(7) . . . . ?
C52 C53 C54 C63 -179.6(4) . . . . ?
O5 C49 C54 C53 176.6(4) . . . . ?
C50 C49 C54 C53 -0.2(7) . . . . ?
O5 C49 C54 C63 -4.6(6) . . . . ?
C50 C49 C54 C63 178.6(4) . . . . ?
C53 C54 C63 N5 -113.8(4) . . . . ?
C49 C54 C63 N5 67.4(5) . . . . ?
C54 C63 N5 C70 176.6(3) . . . . ?
C54 C63 N5 C64 52.8(4) . . . . ?
C54 C63 N5 Mg6 -67.7(4) . . . . ?
O6 Mg6 N5 C70 58.8(3) . . . . ?
O5 Mg6 N5 C70 138.5(3) . . . . ?
N6 Mg6 N5 C70 -110.6(3) . . . . ?
Br6 Mg6 N5 C70 -175.2(5) . . . . ?
Br5 Mg6 N5 C70 -21.2(3) . . . . ?
O6 Mg6 N5 C64 -178.6(2) . . . . ?
O5 Mg6 N5 C64 -98.9(3) . . . . ?
N6 Mg6 N5 C64 12.0(3) . . . . ?
Br6 Mg6 N5 C64 -52.6(7) . . . . ?
Br5 Mg6 N5 C64 101.5(2) . . . . ?
O6 Mg6 N5 C63 -56.3(3) . . . . ?
O5 Mg6 N5 C63 23.4(3) . . . . ?
N6 Mg6 N5 C63 134.3(3) . . . . ?
Br6 Mg6 N5 C63 69.8(7) . . . . ?
Br5 Mg6 N5 C63 -136.2(2) . . . . ?
C70 N5 C64 C69 82.4(4) . . . . ?
C63 N5 C64 C69 -156.9(3) . . . . ?
Mg6 N5 C64 C69 -37.5(4) . . . . ?
C70 N5 C64 C65 -43.4(5) . . . . ?
C63 N5 C64 C65 77.3(4) . . . . ?
Mg6 N5 C64 C65 -163.3(3) . . . . ?
N5 C64 C65 C66 -177.8(4) . . . . ?
C69 C64 C65 C66 56.1(5) . . . . ?
C64 C65 C66 C67 -59.1(5) . . . . ?
C65 C66 C67 C68 57.4(6) . . . . ?
C66 C67 C68 C69 -54.6(6) . . . . ?
C67 C68 C69 N6 177.3(4) . . . . ?
C67 C68 C69 C64 52.5(5) . . . . ?
N5 C64 C69 N6 52.9(4) . . . . ?
C65 C64 C69 N6 -179.1(3) . . . . ?
N5 C64 C69 C68 179.8(4) . . . . ?
C65 C64 C69 C68 -52.2(5) . . . . ?
C68 C69 N6 C71 -50.2(5) . . . . ?
C64 C69 N6 C71 75.5(4) . . . . ?
C68 C69 N6 C72 69.6(4) . . . . ?
C64 C69 N6 C72 -164.7(3) . . . . ?
C68 C69 N6 Mg6 -165.4(3) . . . . ?
C64 C69 N6 Mg6 -39.7(4) . . . . ?
O6 Mg6 N6 C71 157.5(7) . . . . ?
O5 Mg6 N6 C71 -18.3(3) . . . . ?
N5 Mg6 N6 C71 -105.1(3) . . . . ?
Br6 Mg6 N6 C71 64.4(3) . . . . ?
Br5 Mg6 N6 C71 150.4(3) . . . . ?
O6 Mg6 N6 C72 40.1(9) . . . . ?
O5 Mg6 N6 C72 -135.6(3) . . . . ?
N5 Mg6 N6 C72 137.6(3) . . . . ?
Br6 Mg6 N6 C72 -52.9(3) . . . . ?
Br5 Mg6 N6 C72 33.0(3) . . . . ?
O6 Mg6 N6 C69 -82.2(8) . . . . ?
O5 Mg6 N6 C69 102.1(3) . . . . ?
N5 Mg6 N6 C69 15.3(2) . . . . ?
Br6 Mg6 N6 C69 -175.2(2) . . . . ?
Br5 Mg6 N6 C69 -89.3(2) . . . . ?
C50 C49 O5 Mg4 -93.1(5) . . . . ?
C54 C49 O5 Mg4 90.2(5) . . . . ?
C50 C49 O5 Mg6 135.5(4) . . . . ?
C54 C49 O5 Mg6 -41.3(5) . . . . ?
O6 Mg4 O5 C49 -126.0(3) . . . . ?
O4 Mg4 O5 C49 159.1(3) . . . . ?
Br4 Mg4 O5 C49 -8.3(4) . . . . ?
O6 Mg4 O5 Mg6 15.75(13) . . . . ?
O4 Mg4 O5 Mg6 -59.1(2) . . . . ?
Br4 Mg4 O5 Mg6 133.51(9) . . . . ?
O6 Mg6 O5 C49 128.9(3) . . . . ?
N5 Mg6 O5 C49 28.4(3) . . . . ?
N6 Mg6 O5 C49 -51.8(4) . . . . ?
Br6 Mg6 O5 C49 -143.2(3) . . . . ?
Br5 Mg6 O5 C49 155.9(3) . . . . ?
O6 Mg6 O5 Mg4 -15.33(12) . . . . ?
N5 Mg6 O5 Mg4 -115.92(14) . . . . ?
N6 Mg6 O5 Mg4 163.88(13) . . . . ?
Br6 Mg6 O5 Mg4 72.55(10) . . . . ?
Br5 Mg6 O5 Mg4 11.6(3) . . . . ?
Mg4 O4 C73 C78 -97.9(5) . . . . ?
Mg5 O4 C73 C78 43.9(5) . . . . ?
Mg4 O4 C73 C74 84.5(6) . . . . ?
Mg5 O4 C73 C74 -133.6(4) . . . . ?
O4 C73 C74 C75 172.0(4) . . . . ?
C78 C73 C74 C75 -5.6(6) . . . . ?
O4 C73 C74 C79 -10.1(7) . . . . ?
C78 C73 C74 C79 172.4(4) . . . . ?
C75 C74 C79 C81 -124.6(4) . . . . ?
C73 C74 C79 C81 57.5(6) . . . . ?
C75 C74 C79 C80 -3.2(6) . . . . ?
C73 C74 C79 C80 178.8(4) . . . . ?
C75 C74 C79 C82 113.1(5) . . . . ?
C73 C74 C79 C82 -64.8(6) . . . . ?
C73 C74 C75 C76 2.7(7) . . . . ?
C79 C74 C75 C76 -175.4(4) . . . . ?
C74 C75 C76 C77 2.6(7) . . . . ?
C74 C75 C76 C83 -177.7(5) . . . . ?
C75 C76 C83 C84 -118.5(6) . . . . ?
C77 C76 C83 C84 61.3(6) . . . . ?
C75 C76 C83 C86 3.3(7) . . . . ?
C77 C76 C83 C86 -176.9(5) . . . . ?
C75 C76 C83 C85 123.6(5) . . . . ?
C77 C76 C83 C85 -56.6(6) . . . . ?
C75 C76 C77 C78 -5.0(7) . . . . ?
C83 C76 C77 C78 175.2(4) . . . . ?
C76 C77 C78 C73 2.2(7) . . . . ?
C76 C77 C78 C87 178.5(4) . . . . ?
O4 C73 C78 C77 -174.3(4) . . . . ?
C74 C73 C78 C77 3.4(7) . . . . ?
O4 C73 C78 C87 9.5(6) . . . . ?
C74 C73 C78 C87 -172.8(4) . . . . ?
C77 C78 C87 N7 110.6(5) . . . . ?
C73 C78 C87 N7 -73.1(6) . . . . ?
C78 C87 N7 C94 176.3(4) . . . . ?
C78 C87 N7 C88 -63.2(5) . . . . ?
C78 C87 N7 Mg5 55.2(4) . . . . ?
O6 Mg5 N7 C94 -41.3(3) . . . . ?
O4 Mg5 N7 C94 -122.2(3) . . . . ?
N8 Mg5 N7 C94 134.9(3) . . . . ?
Br5 Mg5 N7 C94 33.3(3) . . . . ?
O6 Mg5 N7 C87 75.1(3) . . . . ?
O4 Mg5 N7 C87 -5.8(3) . . . . ?
N8 Mg5 N7 C87 -108.8(3) . . . . ?
Br5 Mg5 N7 C87 149.7(2) . . . . ?
O6 Mg5 N7 C88 -160.9(3) . . . . ?
O4 Mg5 N7 C88 118.2(3) . . . . ?
N8 Mg5 N7 C88 15.2(3) . . . . ?
Br5 Mg5 N7 C88 -86.3(3) . . . . ?
C94 N7 C88 C89 70.0(5) . . . . ?
C87 N7 C88 C89 -50.3(5) . . . . ?
Mg5 N7 C88 C89 -166.3(3) . . . . ?
C94 N7 C88 C93 -161.2(4) . . . . ?
C87 N7 C88 C93 78.5(5) . . . . ?
Mg5 N7 C88 C93 -37.6(4) . . . . ?
N7 C88 C89 C90 -175.3(4) . . . . ?
C93 C88 C89 C90 55.1(6) . . . . ?
C88 C89 C90 C91 -55.9(7) . . . . ?
C89 C90 C91 C92 57.1(7) . . . . ?
C90 C91 C92 C93 -58.5(6) . . . . ?
N7 C88 C93 N8 47.2(5) . . . . ?
C89 C88 C93 N8 177.9(4) . . . . ?
N7 C88 C93 C92 173.9(4) . . . . ?
C89 C88 C93 C92 -55.4(5) . . . . ?
C91 C92 C93 N8 -177.6(4) . . . . ?
C91 C92 C93 C88 57.3(6) . . . . ?
C88 C93 N8 C96 85.9(4) . . . . ?
C92 C93 N8 C96 -38.6(5) . . . . ?
C88 C93 N8 C95 -154.4(4) . . . . ?
C92 C93 N8 C95 81.1(4) . . . . ?
C88 C93 N8 Mg5 -31.3(4) . . . . ?
C92 C93 N8 Mg5 -155.8(3) . . . . ?
O4 Mg5 N8 C93 -86.1(3) . . . . ?
N7 Mg5 N8 C93 8.9(3) . . . . ?
Br6 Mg5 N8 C93 -173.8(3) . . . . ?
Br5 Mg5 N8 C93 103.0(3) . . . . ?
O4 Mg5 N8 C96 152.5(3) . . . . ?
N7 Mg5 N8 C96 -112.6(3) . . . . ?
Br6 Mg5 N8 C96 64.8(3) . . . . ?
Br5 Mg5 N8 C96 -18.5(3) . . . . ?
O4 Mg5 N8 C95 35.6(3) . . . . ?
N7 Mg5 N8 C95 130.6(3) . . . . ?
Br6 Mg5 N8 C95 -52.1(3) . . . . ?
Br5 Mg5 N8 C95 -135.3(3) . . . . ?
O4 Mg4 O6 Mg6 122.51(14) . . . . ?
O5 Mg4 O6 Mg6 -16.51(13) . . . . ?
Br4 Mg4 O6 Mg6 -126.04(10) . . . . ?
O4 Mg4 O6 Mg5 20.39(14) . . . . ?
O5 Mg4 O6 Mg5 -118.63(14) . . . . ?
Br4 Mg4 O6 Mg5 131.84(10) . . . . ?
O5 Mg6 O6 Mg4 15.97(12) . . . . ?
N5 Mg6 O6 Mg4 104.39(14) . . . . ?
N6 Mg6 O6 Mg4 -160.0(7) . . . . ?
Br6 Mg6 O6 Mg4 -66.22(10) . . . . ?
Br5 Mg6 O6 Mg4 -152.70(12) . . . . ?
O5 Mg6 O6 Mg5 113.71(14) . . . . ?
N5 Mg6 O6 Mg5 -157.87(13) . . . . ?
N6 Mg6 O6 Mg5 -62.2(8) . . . . ?
Br6 Mg6 O6 Mg5 31.52(10) . . . . ?
Br5 Mg6 O6 Mg5 -54.96(10) . . . . ?
O4 Mg5 O6 Mg4 -19.57(13) . . . . ?
N7 Mg5 O6 Mg4 -114.91(15) . . . . ?
Br6 Mg5 O6 Mg4 68.10(11) . . . . ?
Br5 Mg5 O6 Mg4 151.60(13) . . . . ?
O4 Mg5 O6 Mg6 -119.19(14) . . . . ?
N7 Mg5 O6 Mg6 145.47(14) . . . . ?
Br6 Mg5 O6 Mg6 -31.52(10) . . . . ?
Br5 Mg5 O6 Mg6 51.99(10) . . . . ?
C102 C97 C98 C99 0.4(12) . . . . ?
C103 C97 C98 C99 178.6(8) . . . . ?
C97 C98 C99 C100 -0.8(12) . . . . ?
C98 C99 C100 C101 1.2(13) . . . . ?
C99 C100 C101 C102 -1.2(13) . . . . ?
C98 C97 C102 C101 -0.5(13) . . . . ?
C103 C97 C102 C101 -178.7(8) . . . . ?
C100 C101 C102 C97 0.9(14) . . . . ?
C110 C104 C105 C106 177.8(10) . . . . ?
C109 C104 C105 C106 -4.0(12) . . . . ?
C104 C105 C106 C107 0.3(14) . . . . ?
C105 C106 C107 C108 2.1(15) . . . . ?
C106 C107 C108 C109 -0.7(14) . . . . ?
C107 C108 C109 C104 -3.2(14) . . . . ?
C110 C104 C109 C108 -176.2(10) . . . . ?
C105 C104 C109 C108 5.7(13) . . . . ?
C116 C111 C112 C113 -1.9(10) . . . . ?
C117 C111 C112 C113 176.0(8) . . . . ?
C111 C112 C113 C114 0.8(12) . . . . ?
C111 C112 C113 C118 -175.2(16) . . . . ?
C112 C113 C114 C115 0.5(13) . . . . ?
C118 C113 C114 C115 177.8(11) . . . . ?
C113 C114 C115 C116 -0.5(12) . . . . ?
C114 C115 C116 C111 -0.9(12) . . . . ?
C112 C111 C116 C115 2.1(11) . . . . ?
C117 C111 C116 C115 -176.0(8) . . . . ?
